data_7049039
loop_
_publ_author_name
'Albertin, Gabriele'
'Antoniutti, Stefano'
'Castro, Jes\'us'
'Sibilla, Francesca'

_publ_section_title
;
 Pentamethylcyclopentadienyl osmium complexes that contain diazoalkane,
 dioxygen and allenylidene ligands: preparation and reactivity.
;
_journal_issue 9
_journal_name_full 'Dalton transactions (Cambridge, England : 2003)'
_journal_page_first 3116
_journal_page_last 3131
_journal_paper_doi 10.1039/c9dt00223e
_journal_volume 48
_journal_year 2019
_chemical_formula_moiety 'C31 H39 O5 Os P2, C24 H20 B'
_chemical_formula_sum 'C55 H59 B O5 Os P2'
_chemical_formula_weight 1062.97
_space_group_crystal_system triclinic
_space_group_IT_number 2
_space_group_name_Hall '-P 1'
_space_group_name_H-M_alt 'P -1'
_symmetry_space_group_name_Hall '-P 1'
_symmetry_space_group_name_H-M 'P -1'
_atom_sites_solution_hydrogens geom
_audit_creation_method SHELXL-2018/3
_audit_update_record
;
2018-10-18 deposited with the CCDC.    2019-02-15 downloaded from the CCDC.
;
_cell_angle_alpha 102.266(2)
_cell_angle_beta 96.846(2)
_cell_angle_gamma 105.345(2)
_cell_formula_units_Z 8
_cell_length_a 16.9078(12)
_cell_length_b 18.2131(14)
_cell_length_c 34.414(3)
_cell_measurement_reflns_used 9669
_cell_measurement_temperature 100(2)
_cell_measurement_theta_max 28.38
_cell_measurement_theta_min 2.40
_cell_volume 9811.9(13)
_computing_cell_refinement 'Bruker SAINT'
_computing_data_collection 'Bruker APEX3'
_computing_data_reduction 'Bruker SAINT'
_computing_structure_refinement 'SHELXL-2018/3 (Sheldrick, 2018)'
_computing_structure_solution 'SHELXT 2014/5 (Sheldrick, 2014)'
_diffrn_ambient_temperature 100(2)
_diffrn_measured_fraction_theta_full 0.999
_diffrn_measured_fraction_theta_max 0.995
_diffrn_measurement_device_type 'Bruker D8 Venture Photon 100 CMOS'
_diffrn_measurement_method '\f and \w scans'
_diffrn_radiation_monochromator 'Incoatec HeliosTM multilayer optics'
_diffrn_radiation_source 'Incoatec high brillance I\muS microsource'
_diffrn_radiation_type MoK\a
_diffrn_radiation_wavelength 0.71073
_diffrn_reflns_av_R_equivalents 0.0561
_diffrn_reflns_av_unetI/netI 0.0373
_diffrn_reflns_Laue_measured_fraction_full 0.999
_diffrn_reflns_Laue_measured_fraction_max 0.995
_diffrn_reflns_limit_h_max 22
_diffrn_reflns_limit_h_min -22
_diffrn_reflns_limit_k_max 24
_diffrn_reflns_limit_k_min -24
_diffrn_reflns_limit_l_max 46
_diffrn_reflns_limit_l_min -46
_diffrn_reflns_number 425186
_diffrn_reflns_point_group_measured_fraction_full 0.999
_diffrn_reflns_point_group_measured_fraction_max 0.995
_diffrn_reflns_theta_full 25.242
_diffrn_reflns_theta_max 28.438
_diffrn_reflns_theta_min 2.239
_exptl_absorpt_coefficient_mu 2.712
_exptl_absorpt_correction_T_max 0.7457
_exptl_absorpt_correction_T_min 0.6064
_exptl_absorpt_correction_type multi-scan
_exptl_absorpt_process_details 'SADABS-2016/2 (Bruker AXS Inc.)'
_exptl_crystal_colour brown
_exptl_crystal_density_diffrn 1.439
_exptl_crystal_description needle
_exptl_crystal_F_000 4320
_exptl_crystal_size_max 0.231
_exptl_crystal_size_mid 0.043
_exptl_crystal_size_min 0.025
_refine_diff_density_max 6.455
_refine_diff_density_min -2.492
_refine_diff_density_rms 0.131
_refine_ls_extinction_method none
_refine_ls_goodness_of_fit_ref 1.055
_refine_ls_hydrogen_treatment constr
_refine_ls_matrix_type full
_refine_ls_number_parameters 2337
_refine_ls_number_reflns 49259
_refine_ls_number_restraints 0
_refine_ls_restrained_S_all 1.055
_refine_ls_R_factor_all 0.0597
_refine_ls_R_factor_gt 0.0431
_refine_ls_shift/su_max 0.005
_refine_ls_shift/su_mean 0.000
_refine_ls_structure_factor_coef Fsqd
_refine_ls_weighting_details 'w=1/[\s^2^(Fo^2^)+(0.0280P)^2^+55.4148P] where P=(Fo^2^+2Fc^2^)/3'
_refine_ls_weighting_scheme calc
_refine_ls_wR_factor_gt 0.0918
_refine_ls_wR_factor_ref 0.0977
_reflns_Friedel_coverage 0.000
_reflns_number_gt 40377
_reflns_number_total 49259
_reflns_threshold_expression 'I > 2\s(I)'
_cod_data_source_file c9dt00223e2.cif
_cod_data_source_block cx19_a_sq
_cod_depositor_comments 'Adding full bibliography for 7049037--7049039.cif.'
_cod_original_cell_volume 9812.0(13)
_cod_database_code 7049039
_shelx_shelxl_version_number 2018/3
_shelx_space_group_comment
;
The symmetry employed for this shelxl refinement is uniquely defined
by the following loop, which should always be used as a source of
symmetry information in preference to the above space-group names.
They are only intended as comments.
;
_shelx_estimated_absorpt_t_min 0.573
_shelx_estimated_absorpt_t_max 0.935

loop_
_space_group_symop_operation_xyz
'x, y, z'
'-x, -y, -z'

loop_
_atom_site_label
_atom_site_type_symbol
_atom_site_fract_x
_atom_site_fract_y
_atom_site_fract_z
_atom_site_U_iso_or_equiv
_atom_site_adp_type
_atom_site_occupancy
_atom_site_site_symmetry_order
_atom_site_calc_flag
_atom_site_refinement_flags_posn
_atom_site_refinement_flags_adp
Os1 Os 0.86248(2) 0.67784(2) 0.13742(2) 0.01384(4) Uani 1 1 d . .
O11 O 0.73792(18) 0.66227(18) 0.13580(10) 0.0221(7) Uani 1 1 d . .
O12 O 0.75482(18) 0.58837(17) 0.12554(9) 0.0202(6) Uani 1 1 d . .
C11 C 0.9913(3) 0.7295(2) 0.17498(13) 0.0178(8) Uani 1 1 d . .
C12 C 0.9340(3) 0.7610(2) 0.19645(13) 0.0188(8) Uani 1 1 d . .
C13 C 0.8755(3) 0.6969(3) 0.20565(12) 0.0186(8) Uani 1 1 d . .
C14 C 0.8981(3) 0.6266(2) 0.19097(13) 0.0179(8) Uani 1 1 d . .
C15 C 0.9688(2) 0.6465(3) 0.17174(13) 0.0177(8) Uani 1 1 d . .
C16 C 1.0727(3) 0.7785(3) 0.16831(14) 0.0241(10) Uani 1 1 d . .
H16A H 1.104423 0.814733 0.194070 0.036 Uiso 1 1 calc R U
H16B H 1.061763 0.808669 0.148955 0.036 Uiso 1 1 calc R U
H16C H 1.104941 0.743968 0.157551 0.036 Uiso 1 1 calc R U
C17 C 0.9439(3) 0.8464(3) 0.21283(14) 0.0243(9) Uani 1 1 d . .
H17A H 0.888839 0.853989 0.213626 0.036 Uiso 1 1 calc R U
H17B H 0.972121 0.876568 0.195366 0.036 Uiso 1 1 calc R U
H17C H 0.977359 0.864647 0.240251 0.036 Uiso 1 1 calc R U
C18 C 0.8061(3) 0.7003(3) 0.22806(14) 0.0248(10) Uani 1 1 d . .
H18A H 0.822234 0.695925 0.255595 0.037 Uiso 1 1 calc R U
H18B H 0.756189 0.656709 0.214095 0.037 Uiso 1 1 calc R U
H18C H 0.794239 0.750448 0.229252 0.037 Uiso 1 1 calc R U
C19 C 0.8536(3) 0.5471(3) 0.19575(14) 0.0248(10) Uani 1 1 d . .
H19A H 0.876583 0.507673 0.181154 0.037 Uiso 1 1 calc R U
H19B H 0.793988 0.533859 0.184705 0.037 Uiso 1 1 calc R U
H19C H 0.861195 0.547880 0.224528 0.037 Uiso 1 1 calc R U
C110 C 1.0207(3) 0.5939(3) 0.15894(14) 0.0235(9) Uani 1 1 d . .
H11A H 1.065271 0.600811 0.181586 0.035 Uiso 1 1 calc R U
H11B H 1.045271 0.607589 0.136072 0.035 Uiso 1 1 calc R U
H11C H 0.985464 0.538983 0.150763 0.035 Uiso 1 1 calc R U
P11 P 0.86928(6) 0.61377(6) 0.07100(3) 0.0145(2) Uani 1 1 d . .
C111 C 0.8985(3) 0.5238(2) 0.07042(13) 0.0175(8) Uani 1 1 d . .
C112 C 0.9630(3) 0.5064(3) 0.05229(14) 0.0234(9) Uani 1 1 d . .
H112 H 0.993142 0.541352 0.038520 0.028 Uiso 1 1 calc R U
C113 C 0.9833(3) 0.4382(3) 0.05436(16) 0.0310(11) Uani 1 1 d . .
H113 H 1.027699 0.426884 0.042188 0.037 Uiso 1 1 calc R U
C114 C 0.9395(3) 0.3868(3) 0.07393(16) 0.0311(11) Uani 1 1 d . .
H114 H 0.954363 0.340597 0.075522 0.037 Uiso 1 1 calc R U
C115 C 0.8737(3) 0.4022(3) 0.09133(15) 0.0266(10) Uani 1 1 d . .
H115 H 0.842971 0.366379 0.104482 0.032 Uiso 1 1 calc R U
C116 C 0.8531(3) 0.4704(2) 0.08934(13) 0.0211(9) Uani 1 1 d . .
H116 H 0.807751 0.480893 0.100962 0.025 Uiso 1 1 calc R U
C121 C 0.7715(3) 0.5748(2) 0.03417(13) 0.0164(8) Uani 1 1 d . .
C122 C 0.6989(3) 0.5935(2) 0.04171(13) 0.0186(8) Uani 1 1 d . .
H122 H 0.699449 0.628705 0.066514 0.022 Uiso 1 1 calc R U
C123 C 0.6260(3) 0.5606(3) 0.01293(14) 0.0221(9) Uani 1 1 d . .
H123 H 0.576515 0.572763 0.018451 0.026 Uiso 1 1 calc R U
C124 C 0.6244(3) 0.5103(3) -0.02381(14) 0.0236(9) Uani 1 1 d . .
H124 H 0.574328 0.488652 -0.043459 0.028 Uiso 1 1 calc R U
C125 C 0.6964(3) 0.4917(3) -0.03168(14) 0.0235(9) Uani 1 1 d . .
H125 H 0.695918 0.457542 -0.056826 0.028 Uiso 1 1 calc R U
C126 C 0.7692(3) 0.5231(2) -0.00270(13) 0.0210(9) Uani 1 1 d . .
H126 H 0.818039 0.509393 -0.007962 0.025 Uiso 1 1 calc R U
C131 C 0.9437(2) 0.6710(2) 0.04635(12) 0.0148(8) Uani 1 1 d . .
C132 C 0.9200(3) 0.6922(2) 0.01148(12) 0.0170(8) Uani 1 1 d . .
H132 H 0.863605 0.671813 -0.002355 0.020 Uiso 1 1 calc R U
C133 C 0.9779(3) 0.7431(3) -0.00335(13) 0.0204(9) Uani 1 1 d . .
H133 H 0.961280 0.757248 -0.027369 0.025 Uiso 1 1 calc R U
C134 C 1.0602(3) 0.7734(3) 0.01687(14) 0.0245(10) Uani 1 1 d . .
H134 H 1.099420 0.809344 0.007001 0.029 Uiso 1 1 calc R U
C135 C 1.0856(3) 0.7517(3) 0.05123(14) 0.0219(9) Uani 1 1 d . .
H135 H 1.142271 0.771515 0.064601 0.026 Uiso 1 1 calc R U
C136 C 1.0274(3) 0.7004(2) 0.06614(13) 0.0188(8) Uani 1 1 d . .
H136 H 1.044498 0.685383 0.089801 0.023 Uiso 1 1 calc R U
P12 P 0.86156(7) 0.78386(6) 0.11180(3) 0.0160(2) Uani 1 1 d . .
O13 O 0.82021(19) 0.84508(19) 0.13473(9) 0.0237(7) Uani 1 1 d . .
O14 O 0.95118(18) 0.83928(17) 0.11353(10) 0.0211(6) Uani 1 1 d . .
O15 O 0.81187(18) 0.75797(17) 0.06668(9) 0.0184(6) Uani 1 1 d . .
C141 C 0.7329(3) 0.8235(3) 0.13766(17) 0.0339(12) Uani 1 1 d . .
H14A H 0.699457 0.790251 0.111540 0.051 Uiso 1 1 calc R U
H14B H 0.715656 0.871180 0.144956 0.051 Uiso 1 1 calc R U
H14C H 0.724246 0.794403 0.158482 0.051 Uiso 1 1 calc R U
C142 C 0.9731(3) 0.9225(3) 0.11477(19) 0.0346(12) Uani 1 1 d . .
H14D H 0.925619 0.933658 0.100527 0.052 Uiso 1 1 calc R U
H14E H 1.021267 0.936402 0.101625 0.052 Uiso 1 1 calc R U
H14F H 0.987090 0.953545 0.142994 0.052 Uiso 1 1 calc R U
C143 C 0.8057(3) 0.8123(3) 0.04196(14) 0.0257(10) Uani 1 1 d . .
H14G H 0.790634 0.856615 0.057484 0.039 Uiso 1 1 calc R U
H14H H 0.762829 0.785052 0.017662 0.039 Uiso 1 1 calc R U
H14I H 0.859618 0.831952 0.034035 0.039 Uiso 1 1 calc R U
Os2 Os 0.57257(2) 0.27657(2) 0.11019(2) 0.01548(4) Uani 1 1 d . .
O21 O 0.68109(19) 0.36575(19) 0.12796(10) 0.0276(7) Uani 1 1 d . .
O22 O 0.69636(19) 0.2934(2) 0.13026(10) 0.0295(8) Uani 1 1 d . .
C21 C 0.4617(3) 0.2115(2) 0.06087(13) 0.0183(8) Uani 1 1 d . .
C22 C 0.5294(3) 0.1799(3) 0.05300(13) 0.0239(9) Uani 1 1 d . .
C23 C 0.5939(3) 0.2410(3) 0.04595(13) 0.0253(10) Uani 1 1 d . .
C24 C 0.5679(3) 0.3088(3) 0.04893(13) 0.0256(10) Uani 1 1 d . .
C25 C 0.4856(3) 0.2910(3) 0.05830(13) 0.0199(9) Uani 1 1 d . .
C26 C 0.3740(3) 0.1623(3) 0.05962(15) 0.0279(10) Uani 1 1 d . .
H26A H 0.342762 0.196158 0.072266 0.042 Uiso 1 1 calc R U
H26B H 0.375576 0.122083 0.074358 0.042 Uiso 1 1 calc R U
H26C H 0.346487 0.136766 0.031421 0.042 Uiso 1 1 calc R U
C27 C 0.5249(4) 0.0944(3) 0.04512(17) 0.0398(13) Uani 1 1 d . .
H27A H 0.503889 0.068793 0.016283 0.060 Uiso 1 1 calc R U
H27B H 0.487242 0.068862 0.061102 0.060 Uiso 1 1 calc R U
H27C H 0.580770 0.089807 0.052839 0.060 Uiso 1 1 calc R U
C28 C 0.6760(4) 0.2342(4) 0.03484(17) 0.0460(15) Uani 1 1 d . .
H28A H 0.672718 0.227311 0.005600 0.069 Uiso 1 1 calc R U
H28B H 0.687710 0.188686 0.042417 0.069 Uiso 1 1 calc R U
H28C H 0.720877 0.282166 0.049289 0.069 Uiso 1 1 calc R U
C29 C 0.6170(4) 0.3852(3) 0.04279(17) 0.0417(14) Uani 1 1 d . .
H29A H 0.674328 0.399880 0.057757 0.063 Uiso 1 1 calc R U
H29B H 0.591300 0.426101 0.052688 0.063 Uiso 1 1 calc R U
H29C H 0.617793 0.379671 0.013899 0.063 Uiso 1 1 calc R U
C210 C 0.4287(3) 0.3411(3) 0.05740(15) 0.0282(10) Uani 1 1 d . .
H21A H 0.394475 0.326677 0.030291 0.042 Uiso 1 1 calc R U
H21B H 0.461874 0.396625 0.064100 0.042 Uiso 1 1 calc R U
H21C H 0.392288 0.332921 0.077220 0.042 Uiso 1 1 calc R U
P21 P 0.53859(6) 0.36062(6) 0.16383(3) 0.0148(2) Uani 1 1 d . .
C211 C 0.6231(3) 0.4136(2) 0.20745(13) 0.0173(8) Uani 1 1 d . .
C212 C 0.6869(3) 0.3825(2) 0.21858(13) 0.0196(9) Uani 1 1 d . .
H212 H 0.689092 0.334073 0.202375 0.024 Uiso 1 1 calc R U
C213 C 0.7467(3) 0.4213(3) 0.25284(14) 0.0222(9) Uani 1 1 d . .
H213 H 0.788817 0.398640 0.260464 0.027 Uiso 1 1 calc R U
C214 C 0.7463(3) 0.4933(3) 0.27638(13) 0.0218(9) Uani 1 1 d . .
H214 H 0.787326 0.519678 0.300147 0.026 Uiso 1 1 calc R U
C215 C 0.6848(3) 0.5262(3) 0.26462(14) 0.0218(9) Uani 1 1 d . .
H215 H 0.684987 0.576227 0.279944 0.026 Uiso 1 1 calc R U
C216 C 0.6234(3) 0.4867(2) 0.23083(13) 0.0193(9) Uani 1 1 d . .
H216 H 0.581038 0.509208 0.223425 0.023 Uiso 1 1 calc R U
C221 C 0.4501(3) 0.3167(2) 0.18564(13) 0.0176(8) Uani 1 1 d . .
C222 C 0.4558(3) 0.3204(3) 0.22642(14) 0.0220(9) Uani 1 1 d . .
H222 H 0.507600 0.346458 0.244463 0.026 Uiso 1 1 calc R U
C223 C 0.3854(3) 0.2857(3) 0.24112(14) 0.0257(10) Uani 1 1 d . .
H223 H 0.389405 0.287721 0.269113 0.031 Uiso 1 1 calc R U
C224 C 0.3092(3) 0.2482(3) 0.21461(15) 0.0257(10) Uani 1 1 d . .
H224 H 0.261226 0.225103 0.224639 0.031 Uiso 1 1 calc R U
C225 C 0.3034(3) 0.2446(3) 0.17391(15) 0.0256(10) Uani 1 1 d . .
H225 H 0.251414 0.219510 0.155886 0.031 Uiso 1 1 calc R U
C226 C 0.3736(3) 0.2778(3) 0.15953(14) 0.0233(9) Uani 1 1 d . .
H226 H 0.369823 0.274101 0.131374 0.028 Uiso 1 1 calc R U
C231 C 0.5106(3) 0.4430(2) 0.14954(13) 0.0170(8) Uani 1 1 d . .
C232 C 0.5693(3) 0.4949(3) 0.13473(14) 0.0216(9) Uani 1 1 d . .
H232 H 0.621188 0.485711 0.131515 0.026 Uiso 1 1 calc R U
C233 C 0.5517(3) 0.5595(3) 0.12477(14) 0.0246(10) Uani 1 1 d . .
H233 H 0.591719 0.594609 0.114829 0.029 Uiso 1 1 calc R U
C234 C 0.4759(3) 0.5733(3) 0.12924(14) 0.0251(10) Uani 1 1 d . .
H234 H 0.464190 0.617722 0.122469 0.030 Uiso 1 1 calc R U
C235 C 0.4176(3) 0.5222(3) 0.14354(14) 0.0245(10) Uani 1 1 d . .
H235 H 0.365477 0.531292 0.146265 0.029 Uiso 1 1 calc R U
C236 C 0.4346(3) 0.4577(3) 0.15396(14) 0.0212(9) Uani 1 1 d . .
H236 H 0.394382 0.423278 0.164153 0.025 Uiso 1 1 calc R U
P22 P 0.54552(7) 0.18437(7) 0.14687(4) 0.0215(2) Uani 1 1 d . .
O23 O 0.4507(2) 0.13494(19) 0.13718(11) 0.0308(8) Uani 1 1 d . .
O24 O 0.5873(3) 0.1158(2) 0.13745(12) 0.0394(9) Uani 1 1 d . .
O25 O 0.5715(2) 0.22015(18) 0.19379(10) 0.0254(7) Uani 1 1 d . .
C241 C 0.4148(4) 0.0782(3) 0.15874(17) 0.0421(14) Uani 1 1 d . .
H24A H 0.451141 0.045093 0.161804 0.063 Uiso 1 1 calc R U
H24B H 0.359611 0.045193 0.143508 0.063 Uiso 1 1 calc R U
H24C H 0.409383 0.105961 0.185527 0.063 Uiso 1 1 calc R U
C242 C 0.6764(4) 0.1327(4) 0.1398(3) 0.067(2) Uani 1 1 d . .
H24D H 0.691205 0.145474 0.114786 0.100 Uiso 1 1 calc R U
H24E H 0.693158 0.086582 0.143159 0.100 Uiso 1 1 calc R U
H24F H 0.705279 0.177620 0.162896 0.100 Uiso 1 1 calc R U
C243 C 0.5824(5) 0.1793(4) 0.22462(19) 0.0558(19) Uani 1 1 d . .
H24G H 0.534635 0.173669 0.238488 0.084 Uiso 1 1 calc R U
H24H H 0.633763 0.209429 0.244218 0.084 Uiso 1 1 calc R U
H24I H 0.586314 0.127084 0.212121 0.084 Uiso 1 1 calc R U
Os3 Os 0.61311(2) 0.34358(2) 0.62148(2) 0.01815(4) Uani 1 1 d . .
O31 O 0.7368(2) 0.35806(19) 0.63797(10) 0.0276(7) Uani 1 1 d . .
O32 O 0.72100(19) 0.43228(18) 0.64124(10) 0.0242(7) Uani 1 1 d . .
C31 C 0.5028(3) 0.2833(3) 0.57049(15) 0.0265(10) Uani 1 1 d . .
C32 C 0.5765(3) 0.2644(3) 0.55871(14) 0.0289(11) Uani 1 1 d . .
C33 C 0.6342(3) 0.3354(3) 0.55841(14) 0.0264(10) Uani 1 1 d . .
C34 C 0.5976(3) 0.3986(3) 0.56738(13) 0.0244(10) Uani 1 1 d . .
C35 C 0.5167(3) 0.3655(3) 0.57490(13) 0.0227(9) Uani 1 1 d . .
C36 C 0.4190(3) 0.2239(3) 0.56616(18) 0.0398(13) Uani 1 1 d . .
H36A H 0.387773 0.245230 0.585600 0.060 Uiso 1 1 calc R U
H36B H 0.427083 0.175334 0.571447 0.060 Uiso 1 1 calc R U
H36C H 0.387747 0.212476 0.538607 0.060 Uiso 1 1 calc R U
C37 C 0.5829(4) 0.1830(3) 0.54388(17) 0.0393(13) Uani 1 1 d . .
H37A H 0.565312 0.165551 0.514390 0.059 Uiso 1 1 calc R U
H37B H 0.546779 0.146861 0.556364 0.059 Uiso 1 1 calc R U
H37C H 0.640846 0.183318 0.551189 0.059 Uiso 1 1 calc R U
C38 C 0.7204(3) 0.3462(4) 0.54844(17) 0.0371(12) Uani 1 1 d . .
H38A H 0.718400 0.347832 0.520063 0.056 Uiso 1 1 calc R U
H38B H 0.740179 0.302138 0.552822 0.056 Uiso 1 1 calc R U
H38C H 0.758622 0.395662 0.565950 0.056 Uiso 1 1 calc R U
C39 C 0.6368(4) 0.4816(3) 0.56608(15) 0.0340(12) Uani 1 1 d . .
H39A H 0.640483 0.483350 0.538066 0.051 Uiso 1 1 calc R U
H39B H 0.692884 0.501595 0.582736 0.051 Uiso 1 1 calc R U
H39C H 0.602608 0.514387 0.576569 0.051 Uiso 1 1 calc R U
C310 C 0.4510(3) 0.4069(3) 0.57961(15) 0.0301(11) Uani 1 1 d . .
H31A H 0.477896 0.463426 0.591373 0.045 Uiso 1 1 calc R U
H31B H 0.415260 0.385579 0.597484 0.045 Uiso 1 1 calc R U
H31C H 0.416973 0.398800 0.553044 0.045 Uiso 1 1 calc R U
P31 P 0.58535(6) 0.41354(6) 0.68203(3) 0.0157(2) Uani 1 1 d . .
C311 C 0.6744(3) 0.4581(2) 0.72417(13) 0.0180(8) Uani 1 1 d . .
C312 C 0.7408(3) 0.4263(3) 0.72779(13) 0.0196(9) Uani 1 1 d . .
H312 H 0.741338 0.381821 0.707689 0.024 Uiso 1 1 calc R U
C313 C 0.8057(3) 0.4597(3) 0.76075(14) 0.0238(9) Uani 1 1 d . .
H313 H 0.850996 0.438225 0.763066 0.029 Uiso 1 1 calc R U
C314 C 0.8052(3) 0.5244(3) 0.79043(14) 0.0250(10) Uani 1 1 d . .
H314 H 0.849182 0.546165 0.813329 0.030 Uiso 1 1 calc R U
C315 C 0.7404(3) 0.5572(3) 0.78657(14) 0.0251(10) Uani 1 1 d . .
H315 H 0.740718 0.602354 0.806478 0.030 Uiso 1 1 calc R U
C316 C 0.6748(3) 0.5241(3) 0.75354(14) 0.0230(9) Uani 1 1 d . .
H316 H 0.630267 0.546461 0.751028 0.028 Uiso 1 1 calc R U
C321 C 0.5564(3) 0.4993(2) 0.67338(13) 0.0194(9) Uani 1 1 d . .
C322 C 0.6139(3) 0.5540(3) 0.65944(13) 0.0215(9) Uani 1 1 d . .
H322 H 0.667456 0.548030 0.657104 0.026 Uiso 1 1 calc R U
C323 C 0.5925(3) 0.6167(3) 0.64906(14) 0.0253(10) Uani 1 1 d . .
H323 H 0.631383 0.653413 0.639433 0.030 Uiso 1 1 calc R U
C324 C 0.5143(3) 0.6261(3) 0.65270(15) 0.0269(10) Uani 1 1 d . .
H324 H 0.499186 0.668283 0.644926 0.032 Uiso 1 1 calc R U
C325 C 0.4589(3) 0.5736(3) 0.66766(15) 0.0264(10) Uani 1 1 d . .
H325 H 0.406056 0.580510 0.670789 0.032 Uiso 1 1 calc R U
C326 C 0.4800(3) 0.5107(3) 0.67820(13) 0.0207(9) Uani 1 1 d . .
H326 H 0.441758 0.475229 0.688774 0.025 Uiso 1 1 calc R U
C331 C 0.5013(3) 0.3618(2) 0.70394(14) 0.0201(9) Uani 1 1 d . .
C332 C 0.5093(3) 0.3653(3) 0.74479(15) 0.0302(11) Uani 1 1 d . .
H332 H 0.559102 0.397961 0.762881 0.036 Uiso 1 1 calc R U
C333 C 0.4445(3) 0.3209(3) 0.75959(17) 0.0375(13) Uani 1 1 d . .
H333 H 0.450059 0.323579 0.787691 0.045 Uiso 1 1 calc R U
C334 C 0.3724(3) 0.2732(3) 0.73318(18) 0.0348(12) Uani 1 1 d . .
H334 H 0.328640 0.242478 0.743202 0.042 Uiso 1 1 calc R U
C335 C 0.3632(3) 0.2698(3) 0.69257(17) 0.0301(11) Uani 1 1 d . .
H335 H 0.313425 0.236789 0.674621 0.036 Uiso 1 1 calc R U
C336 C 0.4270(3) 0.3146(3) 0.67781(16) 0.0250(10) Uani 1 1 d . .
H336 H 0.420123 0.313284 0.649834 0.030 Uiso 1 1 calc R U
P32 P 0.59131(7) 0.23797(7) 0.64994(4) 0.0216(2) Uani 1 1 d . .
O33 O 0.6213(2) 0.26449(19) 0.69727(10) 0.0274(7) Uani 1 1 d . .
O34 O 0.6355(2) 0.1733(2) 0.63465(10) 0.0293(7) Uani 1 1 d . .
O35 O 0.4982(2) 0.18562(19) 0.63995(12) 0.0334(8) Uani 1 1 d . .
C341 C 0.6258(4) 0.2145(3) 0.72401(17) 0.0386(13) Uani 1 1 d . .
H34A H 0.576653 0.207253 0.736954 0.058 Uiso 1 1 calc R U
H34B H 0.676423 0.238774 0.744805 0.058 Uiso 1 1 calc R U
H34C H 0.627236 0.163192 0.708537 0.058 Uiso 1 1 calc R U
C342 C 0.7253(3) 0.1921(4) 0.63895(19) 0.0413(14) Uani 1 1 d . .
H34D H 0.745218 0.229145 0.622801 0.062 Uiso 1 1 calc R U
H34E H 0.740370 0.143853 0.629469 0.062 Uiso 1 1 calc R U
H34F H 0.751156 0.216118 0.667477 0.062 Uiso 1 1 calc R U
C343 C 0.4662(4) 0.1116(3) 0.65002(19) 0.0406(13) Uani 1 1 d . .
H34G H 0.502119 0.078397 0.643191 0.061 Uiso 1 1 calc R U
H34H H 0.409391 0.084869 0.634645 0.061 Uiso 1 1 calc R U
H34I H 0.465186 0.121487 0.679059 0.061 Uiso 1 1 calc R U
Os4 Os 0.89096(2) 0.74943(2) 0.61820(2) 0.01872(4) Uani 1 1 d . .
O41 O 0.76769(19) 0.7141(2) 0.59310(10) 0.0270(7) Uani 1 1 d . .
O42 O 0.7892(2) 0.65480(19) 0.60882(10) 0.0262(7) Uani 1 1 d . .
C41 C 0.9976(3) 0.8375(3) 0.66358(15) 0.0271(10) Uani 1 1 d . .
C42 C 0.9728(3) 0.7705(3) 0.67982(13) 0.0219(9) Uani 1 1 d . .
C43 C 0.8883(3) 0.7610(3) 0.68592(13) 0.0212(9) Uani 1 1 d . .
C44 C 0.8620(3) 0.8223(3) 0.67476(15) 0.0255(10) Uani 1 1 d . .
C45 C 0.9285(3) 0.8704(3) 0.66104(16) 0.0278(10) Uani 1 1 d . .
C46 C 1.0857(3) 0.8789(3) 0.66113(17) 0.0321(11) Uani 1 1 d . .
H46A H 1.113313 0.916664 0.687126 0.048 Uiso 1 1 calc R U
H46B H 1.085063 0.906916 0.639782 0.048 Uiso 1 1 calc R U
H46C H 1.116032 0.840210 0.654897 0.048 Uiso 1 1 calc R U
C47 C 1.0297(3) 0.7287(3) 0.69544(14) 0.0242(9) Uani 1 1 d . .
H47A H 1.057086 0.756936 0.723361 0.036 Uiso 1 1 calc R U
H47B H 1.072091 0.726645 0.678467 0.036 Uiso 1 1 calc R U
H47C H 0.997275 0.674967 0.694719 0.036 Uiso 1 1 calc R U
C48 C 0.8378(3) 0.7001(3) 0.70390(15) 0.0302(11) Uani 1 1 d . .
H48A H 0.861186 0.655842 0.701568 0.045 Uiso 1 1 calc R U
H48B H 0.779869 0.681199 0.689354 0.045 Uiso 1 1 calc R U
H48C H 0.839494 0.723489 0.732507 0.045 Uiso 1 1 calc R U
C49 C 0.7777(3) 0.8327(3) 0.67765(16) 0.0340(12) Uani 1 1 d . .
H49A H 0.772280 0.876937 0.666675 0.051 Uiso 1 1 calc R U
H49B H 0.771374 0.843446 0.706063 0.051 Uiso 1 1 calc R U
H49C H 0.734301 0.784531 0.662105 0.051 Uiso 1 1 calc R U
C410 C 0.9349(4) 0.9502(3) 0.65400(18) 0.0392(13) Uani 1 1 d . .
H41A H 0.879498 0.951650 0.642675 0.059 Uiso 1 1 calc R U
H41B H 0.972686 0.960589 0.634984 0.059 Uiso 1 1 calc R U
H41C H 0.956691 0.990411 0.679730 0.059 Uiso 1 1 calc R U
P41 P 0.94204(6) 0.65238(6) 0.58176(3) 0.0159(2) Uani 1 1 d . .
C411 C 1.0357(2) 0.6893(2) 0.56197(13) 0.0167(8) Uani 1 1 d . .
C412 C 1.1123(3) 0.7256(3) 0.58862(14) 0.0247(10) Uani 1 1 d . .
H412 H 1.115534 0.727808 0.616617 0.030 Uiso 1 1 calc R U
C413 C 1.1831(3) 0.7581(3) 0.57445(15) 0.0271(10) Uani 1 1 d . .
H413 H 1.234982 0.781329 0.592727 0.033 Uiso 1 1 calc R U
C414 C 1.1794(3) 0.7574(3) 0.53427(15) 0.0265(10) Uani 1 1 d . .
H414 H 1.228052 0.781185 0.524880 0.032 Uiso 1 1 calc R U
C415 C 1.1037(3) 0.7214(3) 0.50747(15) 0.0261(10) Uani 1 1 d . .
H415 H 1.100744 0.720366 0.479614 0.031 Uiso 1 1 calc R U
C416 C 1.0328(3) 0.6869(3) 0.52115(13) 0.0204(9) Uani 1 1 d . .
H416 H 0.981638 0.661536 0.502512 0.024 Uiso 1 1 calc R U
C421 C 0.8727(3) 0.5795(2) 0.53760(13) 0.0190(8) Uani 1 1 d . .
C422 C 0.7958(3) 0.5848(3) 0.52075(14) 0.0221(9) Uani 1 1 d . .
H422 H 0.776423 0.627174 0.532675 0.027 Uiso 1 1 calc R U
C423 C 0.7477(3) 0.5279(3) 0.48645(14) 0.0254(10) Uani 1 1 d . .
H423 H 0.695282 0.531606 0.475030 0.030 Uiso 1 1 calc R U
C424 C 0.7754(3) 0.4660(3) 0.46877(14) 0.0264(10) Uani 1 1 d . .
H424 H 0.742122 0.427384 0.445336 0.032 Uiso 1 1 calc R U
C425 C 0.8520(3) 0.4602(3) 0.48534(14) 0.0247(10) Uani 1 1 d . .
H425 H 0.871246 0.417947 0.473226 0.030 Uiso 1 1 calc R U
C426 C 0.8998(3) 0.5163(3) 0.51949(14) 0.0227(9) Uani 1 1 d . .
H426 H 0.951950 0.512069 0.530885 0.027 Uiso 1 1 calc R U
C431 C 0.9660(3) 0.5887(3) 0.61284(13) 0.0211(9) Uani 1 1 d . .
C432 C 1.0418(3) 0.5725(3) 0.61889(15) 0.0290(11) Uani 1 1 d . .
H432 H 1.084514 0.593129 0.605097 0.035 Uiso 1 1 calc R U
C433 C 1.0558(4) 0.5265(3) 0.64484(16) 0.0356(12) Uani 1 1 d . .
H433 H 1.108607 0.517711 0.649583 0.043 Uiso 1 1 calc R U
C434 C 0.9933(4) 0.4937(3) 0.66369(16) 0.0345(12) Uani 1 1 d . .
H434 H 1.003341 0.462433 0.681490 0.041 Uiso 1 1 calc R U
C435 C 0.9161(3) 0.5056(3) 0.65702(15) 0.0311(11) Uani 1 1 d . .
H435 H 0.872580 0.481433 0.669476 0.037 Uiso 1 1 calc R U
C436 C 0.9026(3) 0.5534(3) 0.63187(14) 0.0241(9) Uani 1 1 d . .
H436 H 0.849673 0.562208 0.627490 0.029 Uiso 1 1 calc R U
P42 P 0.91061(8) 0.80934(7) 0.56653(4) 0.0255(3) Uani 1 1 d . .
O43 O 1.0042(2) 0.8580(2) 0.57058(12) 0.0349(8) Uani 1 1 d . .
O44 O 0.8787(2) 0.7508(2) 0.52306(10) 0.0304(8) Uani 1 1 d . .
O45 O 0.8659(2) 0.8754(2) 0.56465(11) 0.0334(8) Uani 1 1 d . .
C441 C 1.0375(4) 0.8988(3) 0.5411(2) 0.0461(15) Uani 1 1 d . .
H44A H 1.044354 0.860553 0.518022 0.069 Uiso 1 1 calc R U
H44B H 1.091687 0.937565 0.553801 0.069 Uiso 1 1 calc R U
H44C H 0.998675 0.925689 0.531762 0.069 Uiso 1 1 calc R U
C442 C 0.8604(5) 0.7728(4) 0.48585(18) 0.0520(17) Uani 1 1 d . .
H44D H 0.840322 0.819036 0.491390 0.078 Uiso 1 1 calc R U
H44E H 0.817356 0.728949 0.466559 0.078 Uiso 1 1 calc R U
H44F H 0.911178 0.785275 0.474357 0.078 Uiso 1 1 calc R U
C443 C 0.7778(4) 0.8609(4) 0.5639(2) 0.0444(14) Uani 1 1 d . .
H44G H 0.746805 0.815421 0.541393 0.067 Uiso 1 1 calc R U
H44H H 0.761910 0.907317 0.560287 0.067 Uiso 1 1 calc R U
H44I H 0.764685 0.849967 0.589456 0.067 Uiso 1 1 calc R U
B1A B 0.9565(3) 0.7953(3) 0.37051(17) 0.0241(11) Uani 1 1 d . .
C11A C 0.8986(3) 0.7159(3) 0.38085(13) 0.0227(9) Uani 1 1 d . .
C12A C 0.9286(3) 0.6749(3) 0.40644(16) 0.0320(11) Uani 1 1 d . .
H12A H 0.986053 0.692810 0.418668 0.038 Uiso 1 1 calc R U
C13A C 0.8766(4) 0.6084(3) 0.41451(16) 0.0367(12) Uani 1 1 d . .
H13A H 0.898995 0.582544 0.432324 0.044 Uiso 1 1 calc R U
C14A C 0.7932(3) 0.5800(3) 0.39691(15) 0.0328(12) Uani 1 1 d . .
H14J H 0.757857 0.535061 0.402606 0.039 Uiso 1 1 calc R U
C15A C 0.7623(3) 0.6175(3) 0.37116(15) 0.0324(11) Uani 1 1 d . .
H15A H 0.705051 0.598346 0.358636 0.039 Uiso 1 1 calc R U
C16A C 0.8140(3) 0.6834(3) 0.36317(16) 0.0293(10) Uani 1 1 d . .
H16D H 0.790768 0.707753 0.344784 0.035 Uiso 1 1 calc R U
C21A C 1.0005(3) 0.7704(3) 0.33140(14) 0.0248(10) Uani 1 1 d . .
C22A C 1.0600(3) 0.8283(3) 0.32016(15) 0.0285(10) Uani 1 1 d . .
H22A H 1.071663 0.881823 0.334499 0.034 Uiso 1 1 calc R U
C23A C 1.1024(3) 0.8105(3) 0.28890(16) 0.0329(11) Uani 1 1 d . .
H23A H 1.140730 0.851556 0.281645 0.039 Uiso 1 1 calc R U
C24A C 1.0887(3) 0.7325(3) 0.26833(15) 0.0317(11) Uani 1 1 d . .
H24J H 1.119117 0.719690 0.247700 0.038 Uiso 1 1 calc R U
C25A C 1.0305(3) 0.6742(3) 0.27825(15) 0.0305(11) Uani 1 1 d . .
H25A H 1.019946 0.620691 0.264129 0.037 Uiso 1 1 calc R U
C26A C 0.9870(3) 0.6933(3) 0.30903(15) 0.0260(10) Uani 1 1 d . .
H26D H 0.946372 0.652116 0.314963 0.031 Uiso 1 1 calc R U
C31A C 1.0348(3) 0.8467(3) 0.40843(15) 0.0261(10) Uani 1 1 d . .
C32A C 1.0401(4) 0.9193(3) 0.43351(16) 0.0364(12) Uani 1 1 d . .
H32A H 0.995408 0.941079 0.429553 0.044 Uiso 1 1 calc R U
C33A C 1.1092(4) 0.9615(3) 0.46451(17) 0.0426(14) Uani 1 1 d . .
H33A H 1.110797 1.011146 0.480853 0.051 Uiso 1 1 calc R U
C34A C 1.1745(4) 0.9317(4) 0.47137(18) 0.0430(15) Uani 1 1 d . .
H34J H 1.220910 0.959913 0.492532 0.052 Uiso 1 1 calc R U
C35A C 1.1715(3) 0.8600(4) 0.44707(17) 0.0400(13) Uani 1 1 d . .
H35A H 1.216365 0.838610 0.451382 0.048 Uiso 1 1 calc R U
C36A C 1.1033(3) 0.8190(3) 0.41629(16) 0.0339(11) Uani 1 1 d . .
H36D H 1.103000 0.769875 0.399833 0.041 Uiso 1 1 calc R U
C41A C 0.8945(3) 0.8476(3) 0.36068(16) 0.0291(11) Uani 1 1 d . .
C42A C 0.8803(3) 0.8676(3) 0.32393(17) 0.0317(11) Uani 1 1 d . .
H42A H 0.910323 0.852574 0.303534 0.038 Uiso 1 1 calc R U
C43A C 0.8240(3) 0.9086(3) 0.3160(2) 0.0415(15) Uani 1 1 d . .
H43A H 0.815759 0.920209 0.290464 0.050 Uiso 1 1 calc R U
C44A C 0.7804(4) 0.9324(3) 0.3449(2) 0.0511(18) Uani 1 1 d . .
H44J H 0.743146 0.961616 0.339793 0.061 Uiso 1 1 calc R U
C45A C 0.7913(4) 0.9136(4) 0.3813(2) 0.0508(17) Uani 1 1 d . .
H45A H 0.761657 0.930017 0.401635 0.061 Uiso 1 1 calc R U
C46A C 0.8459(4) 0.8703(3) 0.38861(17) 0.0403(13) Uani 1 1 d . .
H46D H 0.850241 0.855534 0.413474 0.048 Uiso 1 1 calc R U
B2B B 1.0065(3) 0.8192(3) 0.85669(15) 0.0187(9) Uani 1 1 d . .
C11B C 0.9746(3) 0.8670(3) 0.82517(14) 0.0237(9) Uani 1 1 d . .
C12B C 0.9012(3) 0.8890(3) 0.82443(16) 0.0290(11) Uani 1 1 d . .
H12B H 0.866957 0.876945 0.843563 0.035 Uiso 1 1 calc R U
C13B C 0.8764(3) 0.9283(3) 0.79645(17) 0.0372(13) Uani 1 1 d . .
H13B H 0.825568 0.941224 0.796598 0.045 Uiso 1 1 calc R U
C14B C 0.9252(4) 0.9483(3) 0.76879(17) 0.0408(14) Uani 1 1 d . .
H14K H 0.908980 0.975767 0.750166 0.049 Uiso 1 1 calc R U
C15B C 0.9983(4) 0.9278(3) 0.76859(16) 0.0396(13) Uani 1 1 d . .
H15B H 1.032941 0.941621 0.749855 0.047 Uiso 1 1 calc R U
C16B C 1.0212(3) 0.8873(3) 0.79562(15) 0.0311(11) Uani 1 1 d . .
H16E H 1.070757 0.872427 0.794182 0.037 Uiso 1 1 calc R U
C21B C 1.0285(3) 0.7446(2) 0.82880(13) 0.0173(8) Uani 1 1 d . .
C22B C 1.1030(3) 0.7254(3) 0.83592(14) 0.0237(9) Uani 1 1 d . .
H22B H 1.145209 0.758090 0.858221 0.028 Uiso 1 1 calc R U
C23B C 1.1179(3) 0.6605(3) 0.81167(15) 0.0288(10) Uani 1 1 d . .
H23B H 1.169180 0.649479 0.817665 0.035 Uiso 1 1 calc R U
C24B C 1.0576(3) 0.6122(3) 0.77885(14) 0.0252(10) Uani 1 1 d . .
H24K H 1.067563 0.568256 0.761939 0.030 Uiso 1 1 calc R U
C25B C 0.9829(3) 0.6285(3) 0.77096(13) 0.0218(9) Uani 1 1 d . .
H25B H 0.940814 0.595371 0.748732 0.026 Uiso 1 1 calc R U
C26B C 0.9693(3) 0.6931(3) 0.79540(13) 0.0205(9) Uani 1 1 d . .
H26E H 0.917425 0.703172 0.789305 0.025 Uiso 1 1 calc R U
C31B C 1.0900(3) 0.8757(2) 0.88966(13) 0.0184(8) Uani 1 1 d . .
C32B C 1.1448(3) 0.9445(2) 0.88446(13) 0.0201(9) Uani 1 1 d . .
H32B H 1.131702 0.961596 0.860941 0.024 Uiso 1 1 calc R U
C33B C 1.2169(3) 0.9883(3) 0.91218(14) 0.0220(9) Uani 1 1 d . .
H33B H 1.252249 1.034105 0.907253 0.026 Uiso 1 1 calc R U
C34B C 1.2379(3) 0.9658(3) 0.94694(14) 0.0252(10) Uani 1 1 d . .
H34K H 1.286729 0.996369 0.966268 0.030 Uiso 1 1 calc R U
C35B C 1.1864(3) 0.8976(3) 0.95315(14) 0.0267(10) Uani 1 1 d . .
H35B H 1.200520 0.880491 0.976546 0.032 Uiso 1 1 calc R U
C36B C 1.1140(3) 0.8544(3) 0.92500(14) 0.0247(10) Uani 1 1 d . .
H36E H 1.079224 0.808374 0.930017 0.030 Uiso 1 1 calc R U
C41B C 0.9331(3) 0.7870(3) 0.88173(13) 0.0199(9) Uani 1 1 d . .
C42B C 0.8941(3) 0.7079(3) 0.87856(13) 0.0225(9) Uani 1 1 d . .
H42B H 0.911410 0.669482 0.861281 0.027 Uiso 1 1 calc R U
C43B C 0.8306(3) 0.6821(3) 0.89956(15) 0.0303(11) Uani 1 1 d . .
H43B H 0.805301 0.627410 0.896203 0.036 Uiso 1 1 calc R U
C44B C 0.8048(3) 0.7370(3) 0.92530(14) 0.0321(12) Uani 1 1 d . .
H44K H 0.761222 0.720280 0.939434 0.038 Uiso 1 1 calc R U
C45B C 0.8430(3) 0.8163(3) 0.93025(15) 0.0315(11) Uani 1 1 d . .
H45B H 0.826470 0.854461 0.948156 0.038 Uiso 1 1 calc R U
C46B C 0.9056(3) 0.8401(3) 0.90901(14) 0.0246(10) Uani 1 1 d . .
H46E H 0.931264 0.894878 0.913025 0.030 Uiso 1 1 calc R U
B3C B 0.3844(3) -0.1761(3) 0.12558(16) 0.0205(10) Uani 1 1 d . .
C11C C 0.3217(3) -0.1250(2) 0.11438(14) 0.0223(9) Uani 1 1 d . .
C12C C 0.2628(3) -0.1123(2) 0.13866(15) 0.0226(9) Uani 1 1 d . .
H12C H 0.260013 -0.134081 0.161404 0.027 Uiso 1 1 calc R U
C13C C 0.2085(3) -0.0696(3) 0.13096(17) 0.0308(11) Uani 1 1 d . .
H13C H 0.171177 -0.061167 0.148788 0.037 Uiso 1 1 calc R U
C14C C 0.2088(3) -0.0393(3) 0.09739(18) 0.0347(12) Uani 1 1 d . .
H14L H 0.172041 -0.009618 0.092127 0.042 Uiso 1 1 calc R U
C15C C 0.2630(3) -0.0526(3) 0.07159(16) 0.0330(12) Uani 1 1 d . .
H15C H 0.262734 -0.033206 0.048038 0.040 Uiso 1 1 calc R U
C16C C 0.3183(3) -0.0945(3) 0.08018(14) 0.0263(10) Uani 1 1 d . .
H16F H 0.355281 -0.102827 0.062101 0.032 Uiso 1 1 calc R U
C21C C 0.3227(3) -0.2624(3) 0.12533(15) 0.0241(10) Uani 1 1 d . .
C22C C 0.3252(4) -0.2958(3) 0.15886(18) 0.0351(12) Uani 1 1 d . .
H22C H 0.366569 -0.268322 0.182359 0.042 Uiso 1 1 calc R U
C23C C 0.2696(4) -0.3671(3) 0.1587(2) 0.0511(19) Uani 1 1 d . .
H23C H 0.273536 -0.387682 0.181784 0.061 Uiso 1 1 calc R U
C24C C 0.2090(4) -0.4078(3) 0.1253(3) 0.054(2) Uani 1 1 d . .
H24L H 0.170391 -0.456416 0.125278 0.065 Uiso 1 1 calc R U
C25C C 0.2040(3) -0.3780(3) 0.0917(2) 0.0444(16) Uani 1 1 d . .
H25C H 0.162380 -0.406075 0.068326 0.053 Uiso 1 1 calc R U
C26C C 0.2610(3) -0.3061(3) 0.09227(18) 0.0324(12) Uani 1 1 d . .
H26F H 0.257041 -0.286465 0.068891 0.039 Uiso 1 1 calc R U
C31C C 0.4467(3) -0.1833(3) 0.09298(13) 0.0221(9) Uani 1 1 d . .
C32C C 0.4557(3) -0.2543(3) 0.07191(14) 0.0259(10) Uani 1 1 d . .
H32C H 0.419061 -0.302433 0.073822 0.031 Uiso 1 1 calc R U
C33C C 0.5170(3) -0.2569(4) 0.04812(15) 0.0368(13) Uani 1 1 d . .
H33C H 0.522042 -0.306198 0.034666 0.044 Uiso 1 1 calc R U
C34C C 0.5699(3) -0.1883(4) 0.04411(16) 0.0455(16) Uani 1 1 d . .
H34L H 0.611389 -0.190060 0.027896 0.055 Uiso 1 1 calc R U
C35C C 0.5622(3) -0.1165(4) 0.06394(17) 0.0401(14) Uani 1 1 d . .
H35C H 0.597957 -0.068822 0.061106 0.048 Uiso 1 1 calc R U
C36C C 0.5023(3) -0.1147(3) 0.08781(15) 0.0309(11) Uani 1 1 d . .
H36F H 0.498412 -0.064960 0.101373 0.037 Uiso 1 1 calc R U
C41C C 0.4472(3) -0.1345(3) 0.17015(14) 0.0219(9) Uani 1 1 d . .
C42C C 0.4375(3) -0.0763(3) 0.20130(14) 0.0220(9) Uani 1 1 d . .
H42C H 0.390332 -0.057947 0.197223 0.026 Uiso 1 1 calc R U
C43C C 0.4933(3) -0.0437(3) 0.23797(14) 0.0262(10) Uani 1 1 d . .
H43C H 0.484074 -0.003582 0.257933 0.031 Uiso 1 1 calc R U
C44C C 0.5618(3) -0.0695(3) 0.24539(16) 0.0351(12) Uani 1 1 d . .
H44L H 0.600356 -0.047311 0.270269 0.042 Uiso 1 1 calc R U
C45C C 0.5732(4) -0.1283(4) 0.21598(18) 0.0515(17) Uani 1 1 d . .
H45C H 0.619537 -0.147607 0.220788 0.062 Uiso 1 1 calc R U
C46C C 0.5177(4) -0.1593(4) 0.17957(17) 0.0427(14) Uani 1 1 d . .
H46F H 0.527478 -0.199478 0.159868 0.051 Uiso 1 1 calc R U
B4D B 0.4678(3) 0.8478(3) 0.62650(17) 0.0232(11) Uani 1 1 d . .
C11D C 0.4433(3) 0.9029(3) 0.59746(15) 0.0304(11) Uani 1 1 d . .
C12D C 0.3673(3) 0.9182(3) 0.59125(17) 0.0365(13) Uani 1 1 d . .
H12D H 0.326222 0.899253 0.606267 0.044 Uiso 1 1 calc R U
C13D C 0.3488(4) 0.9604(3) 0.56385(19) 0.0461(16) Uani 1 1 d . .
H13D H 0.295366 0.968423 0.560256 0.055 Uiso 1 1 calc R U
C14D C 0.4058(4) 0.9903(3) 0.54216(18) 0.0468(16) Uani 1 1 d . .
H14M H 0.392679 1.019203 0.523630 0.056 Uiso 1 1 calc R U
C15D C 0.4842(4) 0.9778(3) 0.54763(17) 0.0424(14) Uani 1 1 d . .
H15D H 0.525483 0.999646 0.533413 0.051 Uiso 1 1 calc R U
C16D C 0.5011(4) 0.9335(3) 0.57388(16) 0.0346(12) Uani 1 1 d . .
H16G H 0.553481 0.923130 0.576186 0.042 Uiso 1 1 calc R U
C21D C 0.5493(3) 0.8969(3) 0.66256(14) 0.0231(9) Uani 1 1 d . .
C22D C 0.5686(3) 0.8652(3) 0.69513(14) 0.0240(9) Uani 1 1 d . .
H22D H 0.534301 0.814743 0.695321 0.029 Uiso 1 1 calc R U
C23D C 0.6348(3) 0.9039(3) 0.72672(15) 0.0266(10) Uani 1 1 d . .
H23D H 0.644979 0.880069 0.748042 0.032 Uiso 1 1 calc R U
C24D C 0.6864(3) 0.9774(3) 0.72753(15) 0.0271(10) Uani 1 1 d . .
H24M H 0.731915 1.004468 0.749320 0.033 Uiso 1 1 calc R U
C25D C 0.6705(3) 1.0103(3) 0.69622(17) 0.0325(11) Uani 1 1 d . .
H25D H 0.705891 1.060405 0.696192 0.039 Uiso 1 1 calc R U
C26D C 0.6033(3) 0.9713(3) 0.66454(16) 0.0293(11) Uani 1 1 d . .
H26G H 0.593725 0.995883 0.643464 0.035 Uiso 1 1 calc R U
C31D C 0.4872(3) 0.7764(3) 0.59490(14) 0.0214(9) Uani 1 1 d . .
C32D C 0.5652(3) 0.7649(3) 0.59392(15) 0.0283(10) Uani 1 1 d . .
H32D H 0.611517 0.800188 0.613468 0.034 Uiso 1 1 calc R U
C33D C 0.5789(3) 0.7048(3) 0.56593(16) 0.0330(11) Uani 1 1 d . .
H33D H 0.633621 0.700356 0.566130 0.040 Uiso 1 1 calc R U
C34D C 0.5126(3) 0.6514(3) 0.53775(15) 0.0328(11) Uani 1 1 d . .
H34M H 0.520942 0.608957 0.518953 0.039 Uiso 1 1 calc R U
C35D C 0.4338(3) 0.6606(3) 0.53730(15) 0.0297(11) Uani 1 1 d . .
H35D H 0.387768 0.624618 0.517860 0.036 Uiso 1 1 calc R U
C36D C 0.4219(3) 0.7215(3) 0.56481(14) 0.0250(10) Uani 1 1 d . .
H36G H 0.367356 0.726921 0.563559 0.030 Uiso 1 1 calc R U
C41D C 0.3899(3) 0.8134(3) 0.64874(15) 0.0297(11) Uani 1 1 d . .
C42D C 0.3523(3) 0.7342(4) 0.64576(17) 0.0362(12) Uani 1 1 d . .
H42D H 0.370978 0.695955 0.629159 0.043 Uiso 1 1 calc R U
C43D C 0.2874(3) 0.7086(5) 0.6665(2) 0.0544(19) Uani 1 1 d . .
H43D H 0.263774 0.654056 0.664149 0.065 Uiso 1 1 calc R U
C44D C 0.2585(4) 0.7632(6) 0.6900(2) 0.068(3) Uani 1 1 d . .
H44M H 0.213429 0.746440 0.703355 0.082 Uiso 1 1 calc R U
C45D C 0.2950(4) 0.8415(6) 0.6941(2) 0.061(2) Uani 1 1 d . .
H45D H 0.275943 0.879328 0.710802 0.073 Uiso 1 1 calc R U
C46D C 0.3596(4) 0.8663(4) 0.67420(17) 0.0460(15) Uani 1 1 d . .
H46G H 0.384320 0.921200 0.677892 0.055 Uiso 1 1 calc R U

loop_
_atom_site_aniso_label
_atom_site_aniso_U_11
_atom_site_aniso_U_22
_atom_site_aniso_U_33
_atom_site_aniso_U_23
_atom_site_aniso_U_13
_atom_site_aniso_U_12
Os1 0.01166(7) 0.01429(7) 0.01535(8) 0.00368(6) 0.00573(6) 0.00216(6)
O11 0.0136(14) 0.0224(16) 0.0288(17) 0.0040(13) 0.0088(12) 0.0029(12)
O12 0.0139(14) 0.0155(14) 0.0289(17) 0.0050(12) 0.0073(12) -0.0004(11)
C11 0.0150(19) 0.020(2) 0.016(2) 0.0053(16) 0.0020(16) 0.0012(16)
C12 0.020(2) 0.018(2) 0.017(2) 0.0040(16) 0.0017(16) 0.0041(17)
C13 0.019(2) 0.021(2) 0.014(2) 0.0033(16) 0.0083(16) 0.0022(17)
C14 0.019(2) 0.020(2) 0.017(2) 0.0088(17) 0.0041(16) 0.0052(17)
C15 0.0127(19) 0.023(2) 0.017(2) 0.0060(17) 0.0034(15) 0.0042(16)
C16 0.016(2) 0.030(2) 0.022(2) 0.0092(19) 0.0025(17) -0.0011(18)
C17 0.029(2) 0.019(2) 0.020(2) 0.0016(18) -0.0006(18) 0.0041(18)
C18 0.025(2) 0.030(2) 0.023(2) 0.0073(19) 0.0154(19) 0.0102(19)
C19 0.028(2) 0.021(2) 0.027(2) 0.0115(19) 0.0106(19) 0.0039(19)
C110 0.022(2) 0.031(2) 0.021(2) 0.0074(19) 0.0066(18) 0.0129(19)
P11 0.0128(5) 0.0146(5) 0.0156(5) 0.0034(4) 0.0058(4) 0.0021(4)
C111 0.018(2) 0.0121(19) 0.021(2) 0.0032(16) 0.0038(16) 0.0033(16)
C112 0.025(2) 0.020(2) 0.027(2) 0.0073(18) 0.0132(19) 0.0059(18)
C113 0.032(3) 0.025(2) 0.042(3) 0.009(2) 0.019(2) 0.015(2)
C114 0.042(3) 0.017(2) 0.038(3) 0.008(2) 0.009(2) 0.013(2)
C115 0.033(3) 0.020(2) 0.027(2) 0.0068(19) 0.008(2) 0.0052(19)
C116 0.022(2) 0.018(2) 0.022(2) 0.0035(17) 0.0067(17) 0.0043(17)
C121 0.0160(19) 0.0118(18) 0.020(2) 0.0055(16) 0.0035(16) 0.0011(15)
C122 0.021(2) 0.016(2) 0.019(2) 0.0052(16) 0.0061(17) 0.0044(16)
C123 0.020(2) 0.020(2) 0.028(2) 0.0076(18) 0.0053(18) 0.0082(17)
C124 0.022(2) 0.020(2) 0.025(2) 0.0055(18) -0.0027(18) 0.0038(18)
C125 0.028(2) 0.018(2) 0.021(2) 0.0020(17) 0.0043(18) 0.0030(18)
C126 0.023(2) 0.018(2) 0.022(2) 0.0045(17) 0.0064(17) 0.0056(17)
C131 0.0156(19) 0.0127(18) 0.017(2) 0.0027(15) 0.0089(15) 0.0039(15)
C132 0.019(2) 0.0161(19) 0.017(2) 0.0035(16) 0.0048(16) 0.0071(16)
C133 0.022(2) 0.023(2) 0.019(2) 0.0094(17) 0.0067(17) 0.0081(18)
C134 0.022(2) 0.025(2) 0.026(2) 0.0105(19) 0.0099(18) 0.0020(18)
C135 0.016(2) 0.023(2) 0.023(2) 0.0050(18) 0.0039(17) 0.0016(17)
C136 0.019(2) 0.019(2) 0.019(2) 0.0052(17) 0.0038(16) 0.0055(17)
P12 0.0160(5) 0.0147(5) 0.0170(5) 0.0029(4) 0.0042(4) 0.0048(4)
O13 0.0238(16) 0.0257(17) 0.0226(16) 0.0007(13) 0.0036(13) 0.0134(13)
O14 0.0159(15) 0.0147(14) 0.0320(18) 0.0064(13) 0.0044(13) 0.0032(12)
O15 0.0209(15) 0.0175(14) 0.0156(15) 0.0032(12) 0.0024(12) 0.0047(12)
C141 0.030(3) 0.043(3) 0.042(3) 0.015(2) 0.018(2) 0.023(2)
C142 0.022(2) 0.017(2) 0.063(4) 0.017(2) 0.000(2) 0.0002(19)
C143 0.037(3) 0.023(2) 0.022(2) 0.0096(19) 0.005(2) 0.014(2)
Os2 0.01283(7) 0.01622(8) 0.01737(8) 0.00308(6) 0.00421(6) 0.00465(6)
O21 0.0177(16) 0.0276(17) 0.0294(18) -0.0016(14) 0.0066(13) -0.0008(13)
O22 0.0131(15) 0.040(2) 0.0328(19) 0.0016(15) 0.0059(13) 0.0094(14)
C21 0.018(2) 0.019(2) 0.015(2) 0.0034(16) 0.0029(16) 0.0018(16)
C22 0.028(2) 0.023(2) 0.018(2) -0.0011(18) 0.0010(18) 0.0086(19)
C23 0.022(2) 0.042(3) 0.012(2) 0.0036(19) 0.0047(17) 0.011(2)
C24 0.026(2) 0.031(3) 0.015(2) 0.0071(19) 0.0029(18) -0.0009(19)
C25 0.022(2) 0.021(2) 0.014(2) 0.0053(17) 0.0005(16) 0.0037(17)
C26 0.019(2) 0.027(2) 0.028(3) 0.005(2) -0.0003(19) -0.0048(19)
C27 0.056(4) 0.026(3) 0.033(3) -0.008(2) -0.003(3) 0.021(3)
C28 0.033(3) 0.078(5) 0.030(3) 0.005(3) 0.014(2) 0.024(3)
C29 0.042(3) 0.041(3) 0.030(3) 0.016(2) 0.002(2) -0.013(3)
C210 0.030(3) 0.025(2) 0.027(2) 0.005(2) -0.003(2) 0.010(2)
P21 0.0117(5) 0.0148(5) 0.0181(5) 0.0039(4) 0.0043(4) 0.0037(4)
C211 0.0137(19) 0.0146(19) 0.021(2) 0.0021(16) 0.0053(16) 0.0007(15)
C212 0.018(2) 0.016(2) 0.024(2) 0.0030(17) 0.0063(17) 0.0049(16)
C213 0.018(2) 0.027(2) 0.023(2) 0.0100(19) 0.0048(17) 0.0069(18)
C214 0.017(2) 0.027(2) 0.018(2) 0.0047(18) 0.0035(16) -0.0001(17)
C215 0.020(2) 0.018(2) 0.024(2) 0.0007(17) 0.0088(17) 0.0008(17)
C216 0.016(2) 0.018(2) 0.022(2) 0.0039(17) 0.0059(17) 0.0036(16)
C221 0.0138(19) 0.017(2) 0.022(2) 0.0050(17) 0.0060(16) 0.0036(16)
C222 0.019(2) 0.020(2) 0.023(2) 0.0019(18) 0.0038(17) 0.0025(17)
C223 0.029(2) 0.025(2) 0.022(2) 0.0050(19) 0.0115(19) 0.0034(19)
C224 0.022(2) 0.024(2) 0.029(3) 0.0044(19) 0.0117(19) 0.0020(18)
C225 0.017(2) 0.026(2) 0.028(2) 0.0045(19) 0.0042(18) -0.0019(18)
C226 0.021(2) 0.025(2) 0.021(2) 0.0047(18) 0.0042(17) 0.0026(18)
C231 0.0147(19) 0.017(2) 0.018(2) 0.0036(16) 0.0033(16) 0.0039(16)
C232 0.016(2) 0.023(2) 0.025(2) 0.0064(18) 0.0033(17) 0.0048(17)
C233 0.024(2) 0.017(2) 0.027(2) 0.0065(18) -0.0001(19) -0.0017(18)
C234 0.029(2) 0.022(2) 0.023(2) 0.0054(18) -0.0030(19) 0.0077(19)
C235 0.022(2) 0.027(2) 0.027(2) 0.0049(19) 0.0034(18) 0.0138(19)
C236 0.016(2) 0.023(2) 0.024(2) 0.0063(18) 0.0060(17) 0.0043(17)
P22 0.0253(6) 0.0172(5) 0.0232(6) 0.0053(4) 0.0045(5) 0.0083(5)
O23 0.0303(18) 0.0236(17) 0.0325(19) 0.0122(15) -0.0019(15) -0.0026(14)
O24 0.052(2) 0.030(2) 0.046(2) 0.0126(17) 0.0126(19) 0.0234(18)
O25 0.0295(18) 0.0220(16) 0.0244(17) 0.0079(13) 0.0014(14) 0.0071(14)
C241 0.048(3) 0.036(3) 0.033(3) 0.017(2) 0.005(3) -0.009(3)
C242 0.048(4) 0.049(4) 0.114(7) 0.011(4) 0.019(4) 0.035(3)
C243 0.081(5) 0.044(4) 0.037(3) 0.023(3) -0.018(3) 0.012(3)
Os3 0.01616(8) 0.01700(8) 0.01935(9) 0.00115(6) 0.00361(6) 0.00434(6)
O31 0.0215(16) 0.0274(17) 0.0327(19) 0.0056(14) 0.0045(14) 0.0073(14)
O32 0.0185(15) 0.0228(16) 0.0291(18) 0.0053(13) 0.0075(13) 0.0021(13)
C31 0.022(2) 0.024(2) 0.028(3) 0.0037(19) -0.0018(19) 0.0037(19)
C32 0.030(3) 0.030(3) 0.022(2) -0.003(2) -0.0004(19) 0.011(2)
C33 0.029(2) 0.034(3) 0.018(2) 0.0043(19) 0.0058(19) 0.015(2)
C34 0.031(2) 0.026(2) 0.016(2) 0.0035(18) 0.0045(18) 0.0076(19)
C35 0.024(2) 0.024(2) 0.019(2) 0.0019(18) -0.0002(17) 0.0084(18)
C36 0.030(3) 0.034(3) 0.042(3) 0.004(2) -0.006(2) -0.002(2)
C37 0.053(4) 0.031(3) 0.029(3) -0.005(2) -0.003(2) 0.020(3)
C38 0.032(3) 0.051(3) 0.033(3) 0.011(3) 0.013(2) 0.016(3)
C39 0.047(3) 0.030(3) 0.023(2) 0.009(2) 0.011(2) 0.004(2)
C310 0.029(3) 0.040(3) 0.027(3) 0.011(2) 0.004(2) 0.018(2)
P31 0.0132(5) 0.0142(5) 0.0183(5) 0.0018(4) 0.0041(4) 0.0030(4)
C311 0.017(2) 0.017(2) 0.019(2) 0.0067(16) 0.0025(16) 0.0018(16)
C312 0.021(2) 0.018(2) 0.020(2) 0.0067(17) 0.0053(17) 0.0028(17)
C313 0.020(2) 0.025(2) 0.027(2) 0.0105(19) 0.0018(18) 0.0060(18)
C314 0.022(2) 0.023(2) 0.023(2) 0.0063(19) 0.0015(18) -0.0021(18)
C315 0.024(2) 0.019(2) 0.024(2) -0.0011(18) 0.0037(18) -0.0004(18)
C316 0.020(2) 0.021(2) 0.027(2) 0.0034(18) 0.0051(18) 0.0061(18)
C321 0.022(2) 0.018(2) 0.018(2) 0.0021(17) 0.0030(17) 0.0075(17)
C322 0.020(2) 0.020(2) 0.022(2) 0.0020(17) 0.0011(17) 0.0044(17)
C323 0.027(2) 0.020(2) 0.025(2) 0.0042(18) 0.0019(19) 0.0029(18)
C324 0.032(3) 0.020(2) 0.028(3) 0.0052(19) -0.001(2) 0.0096(19)
C325 0.022(2) 0.027(2) 0.032(3) 0.007(2) 0.0033(19) 0.0111(19)
C326 0.020(2) 0.020(2) 0.023(2) 0.0042(17) 0.0047(17) 0.0072(17)
C331 0.017(2) 0.0140(19) 0.030(2) 0.0038(17) 0.0073(17) 0.0064(16)
C332 0.028(3) 0.028(3) 0.028(3) 0.001(2) 0.011(2) 0.000(2)
C333 0.040(3) 0.036(3) 0.033(3) 0.006(2) 0.020(2) 0.002(2)
C334 0.027(3) 0.028(3) 0.053(3) 0.011(2) 0.024(2) 0.006(2)
C335 0.016(2) 0.021(2) 0.055(3) 0.010(2) 0.008(2) 0.0058(18)
C336 0.017(2) 0.021(2) 0.038(3) 0.012(2) 0.0025(19) 0.0055(17)
P32 0.0210(6) 0.0178(5) 0.0249(6) 0.0028(5) 0.0053(5) 0.0056(4)
O33 0.039(2) 0.0204(16) 0.0243(17) 0.0088(13) 0.0081(15) 0.0089(14)
O34 0.0288(18) 0.0295(18) 0.0321(19) 0.0062(15) 0.0083(15) 0.0132(15)
O35 0.0265(18) 0.0189(16) 0.052(2) 0.0083(16) 0.0057(16) 0.0031(14)
C341 0.053(4) 0.033(3) 0.033(3) 0.015(2) 0.005(3) 0.015(3)
C342 0.031(3) 0.050(3) 0.054(4) 0.017(3) 0.010(3) 0.025(3)
C343 0.039(3) 0.028(3) 0.048(3) 0.019(3) 0.003(3) -0.006(2)
Os4 0.01502(8) 0.01779(8) 0.02338(9) 0.00469(7) 0.00355(6) 0.00543(6)
O41 0.0179(16) 0.0314(18) 0.0317(18) 0.0087(15) -0.0009(13) 0.0091(14)
O42 0.0209(16) 0.0221(16) 0.0325(19) 0.0053(14) 0.0024(14) 0.0035(13)
C41 0.021(2) 0.020(2) 0.036(3) 0.001(2) 0.0019(19) 0.0042(18)
C42 0.020(2) 0.026(2) 0.016(2) -0.0003(17) 0.0011(17) 0.0060(18)
C43 0.0126(19) 0.027(2) 0.021(2) 0.0009(18) 0.0039(16) 0.0048(17)
C44 0.021(2) 0.022(2) 0.029(3) -0.0040(19) 0.0015(18) 0.0079(18)
C45 0.023(2) 0.020(2) 0.035(3) -0.001(2) 0.002(2) 0.0067(19)
C46 0.021(2) 0.024(2) 0.041(3) 0.003(2) 0.003(2) -0.0046(19)
C47 0.018(2) 0.031(2) 0.021(2) 0.0031(19) 0.0012(17) 0.0063(19)
C48 0.023(2) 0.043(3) 0.025(2) 0.009(2) 0.0070(19) 0.009(2)
C49 0.028(3) 0.038(3) 0.034(3) -0.002(2) 0.003(2) 0.017(2)
C410 0.045(3) 0.018(2) 0.047(3) 0.001(2) -0.003(3) 0.008(2)
P41 0.0118(5) 0.0172(5) 0.0183(5) 0.0048(4) 0.0022(4) 0.0039(4)
C411 0.0103(18) 0.0163(19) 0.024(2) 0.0040(16) 0.0036(16) 0.0046(15)
C412 0.018(2) 0.033(3) 0.020(2) 0.0029(19) 0.0008(17) 0.0062(19)
C413 0.013(2) 0.031(3) 0.031(3) 0.005(2) -0.0003(18) 0.0001(18)
C414 0.019(2) 0.025(2) 0.034(3) 0.007(2) 0.0100(19) 0.0014(18)
C415 0.027(2) 0.028(2) 0.022(2) 0.0101(19) 0.0035(19) 0.0046(19)
C416 0.019(2) 0.019(2) 0.023(2) 0.0062(17) 0.0000(17) 0.0072(17)
C421 0.017(2) 0.018(2) 0.021(2) 0.0058(17) 0.0027(16) 0.0030(16)
C422 0.018(2) 0.025(2) 0.024(2) 0.0094(18) 0.0044(17) 0.0044(18)
C423 0.020(2) 0.030(2) 0.026(2) 0.013(2) 0.0019(18) 0.0026(19)
C424 0.027(2) 0.022(2) 0.023(2) 0.0062(19) 0.0038(19) -0.0030(19)
C425 0.028(2) 0.018(2) 0.028(2) 0.0039(18) 0.0065(19) 0.0063(18)
C426 0.021(2) 0.020(2) 0.026(2) 0.0037(18) 0.0009(18) 0.0062(17)
C431 0.024(2) 0.019(2) 0.020(2) 0.0026(17) 0.0046(17) 0.0080(18)
C432 0.028(3) 0.039(3) 0.028(3) 0.014(2) 0.007(2) 0.018(2)
C433 0.040(3) 0.045(3) 0.033(3) 0.018(2) 0.006(2) 0.026(3)
C434 0.047(3) 0.026(3) 0.032(3) 0.012(2) 0.000(2) 0.013(2)
C435 0.036(3) 0.025(2) 0.029(3) 0.011(2) 0.001(2) 0.001(2)
C436 0.020(2) 0.026(2) 0.025(2) 0.0089(19) 0.0005(18) 0.0043(18)
P42 0.0264(6) 0.0225(6) 0.0315(7) 0.0106(5) 0.0081(5) 0.0096(5)
O43 0.0320(19) 0.0284(19) 0.048(2) 0.0163(17) 0.0138(17) 0.0067(15)
O44 0.040(2) 0.0287(18) 0.0279(18) 0.0120(15) 0.0083(15) 0.0150(16)
O45 0.037(2) 0.0318(19) 0.042(2) 0.0177(16) 0.0130(17) 0.0182(16)
C441 0.052(4) 0.035(3) 0.062(4) 0.025(3) 0.029(3) 0.013(3)
C442 0.087(5) 0.048(4) 0.031(3) 0.019(3) 0.011(3) 0.030(4)
C443 0.039(3) 0.045(3) 0.061(4) 0.022(3) 0.012(3) 0.024(3)
B1A 0.024(3) 0.021(2) 0.027(3) 0.004(2) -0.001(2) 0.010(2)
C11A 0.029(2) 0.021(2) 0.017(2) 0.0000(17) 0.0017(18) 0.0101(19)
C12A 0.034(3) 0.029(3) 0.029(3) 0.005(2) -0.001(2) 0.008(2)
C13A 0.055(4) 0.027(3) 0.026(3) 0.009(2) 0.001(2) 0.008(2)
C14A 0.043(3) 0.026(3) 0.021(2) 0.000(2) 0.008(2) 0.001(2)
C15A 0.030(3) 0.034(3) 0.028(3) 0.003(2) 0.007(2) 0.004(2)
C16A 0.027(2) 0.031(3) 0.032(3) 0.010(2) 0.003(2) 0.011(2)
C21A 0.024(2) 0.025(2) 0.024(2) 0.0090(19) -0.0044(18) 0.0063(19)
C22A 0.029(3) 0.023(2) 0.029(3) 0.007(2) -0.004(2) 0.0038(19)
C23A 0.026(3) 0.040(3) 0.032(3) 0.019(2) -0.001(2) 0.003(2)
C24A 0.029(3) 0.045(3) 0.022(2) 0.010(2) 0.002(2) 0.013(2)
C25A 0.035(3) 0.031(3) 0.027(3) 0.008(2) 0.003(2) 0.015(2)
C26A 0.028(2) 0.024(2) 0.029(3) 0.011(2) 0.005(2) 0.0087(19)
C31A 0.028(2) 0.024(2) 0.026(2) 0.0113(19) 0.0019(19) 0.0050(19)
C32A 0.043(3) 0.029(3) 0.033(3) 0.011(2) -0.006(2) 0.009(2)
C33A 0.057(4) 0.027(3) 0.031(3) 0.006(2) -0.010(3) 0.000(3)
C34A 0.031(3) 0.053(4) 0.035(3) 0.023(3) -0.010(2) -0.006(3)
C35A 0.026(3) 0.058(4) 0.039(3) 0.024(3) 0.002(2) 0.009(3)
C36A 0.029(3) 0.042(3) 0.031(3) 0.013(2) 0.007(2) 0.008(2)
C41A 0.028(2) 0.017(2) 0.035(3) -0.0015(19) -0.004(2) 0.0053(19)
C42A 0.024(2) 0.020(2) 0.044(3) 0.011(2) -0.005(2) -0.0001(19)
C43A 0.030(3) 0.024(3) 0.064(4) 0.019(3) -0.014(3) 0.000(2)
C44A 0.030(3) 0.016(2) 0.099(6) 0.010(3) -0.012(3) 0.007(2)
C45A 0.040(3) 0.035(3) 0.072(5) -0.006(3) 0.004(3) 0.021(3)
C46A 0.045(3) 0.044(3) 0.032(3) 0.000(2) -0.002(2) 0.026(3)
B2B 0.019(2) 0.018(2) 0.017(2) 0.0011(18) 0.0004(18) 0.0055(18)
C11B 0.026(2) 0.015(2) 0.024(2) 0.0020(17) -0.0057(18) 0.0016(17)
C12B 0.022(2) 0.016(2) 0.042(3) 0.007(2) -0.007(2) -0.0003(18)
C13B 0.034(3) 0.022(2) 0.045(3) 0.005(2) -0.019(2) 0.006(2)
C14B 0.058(4) 0.017(2) 0.035(3) 0.002(2) -0.018(3) 0.007(2)
C15B 0.060(4) 0.029(3) 0.027(3) 0.007(2) 0.004(3) 0.010(3)
C16B 0.043(3) 0.025(2) 0.024(2) 0.004(2) 0.001(2) 0.012(2)
C21B 0.016(2) 0.0157(19) 0.020(2) 0.0059(16) 0.0038(16) 0.0034(16)
C22B 0.018(2) 0.024(2) 0.024(2) 0.0012(18) 0.0004(17) 0.0040(18)
C23B 0.020(2) 0.035(3) 0.033(3) 0.006(2) 0.0029(19) 0.013(2)
C24B 0.028(2) 0.024(2) 0.024(2) 0.0021(19) 0.0093(19) 0.0089(19)
C25B 0.023(2) 0.019(2) 0.019(2) 0.0027(17) 0.0047(17) 0.0005(17)
C26B 0.016(2) 0.022(2) 0.022(2) 0.0044(18) 0.0025(17) 0.0046(17)
C31B 0.017(2) 0.019(2) 0.017(2) 0.0012(16) 0.0033(16) 0.0050(16)
C32B 0.023(2) 0.018(2) 0.021(2) 0.0047(17) 0.0056(17) 0.0095(17)
C33B 0.019(2) 0.015(2) 0.030(2) 0.0044(18) 0.0066(18) 0.0031(17)
C34B 0.020(2) 0.025(2) 0.021(2) -0.0021(18) 0.0014(18) -0.0020(18)
C35B 0.019(2) 0.035(3) 0.021(2) 0.007(2) 0.0008(18) 0.0012(19)
C36B 0.021(2) 0.025(2) 0.023(2) 0.0080(19) 0.0014(18) -0.0031(18)
C41B 0.015(2) 0.024(2) 0.016(2) -0.0015(17) -0.0033(16) 0.0057(17)
C42B 0.018(2) 0.026(2) 0.019(2) 0.0016(18) 0.0001(17) 0.0036(18)
C43B 0.021(2) 0.036(3) 0.026(3) 0.005(2) 0.0005(19) 0.000(2)
C44B 0.011(2) 0.062(4) 0.021(2) 0.007(2) 0.0027(17) 0.009(2)
C45B 0.021(2) 0.048(3) 0.022(2) -0.004(2) 0.0005(19) 0.017(2)
C46B 0.016(2) 0.029(2) 0.025(2) -0.0026(19) -0.0015(17) 0.0095(18)
B3C 0.023(2) 0.017(2) 0.023(3) 0.0066(19) 0.008(2) 0.0048(19)
C11C 0.025(2) 0.0119(19) 0.024(2) 0.0022(17) 0.0011(18) -0.0002(17)
C12C 0.018(2) 0.014(2) 0.034(3) 0.0072(18) 0.0055(18) 0.0007(16)
C13C 0.019(2) 0.020(2) 0.049(3) 0.007(2) 0.006(2) 0.0006(18)
C14C 0.025(3) 0.024(2) 0.052(3) 0.010(2) -0.003(2) 0.007(2)
C15C 0.036(3) 0.024(2) 0.031(3) 0.011(2) -0.009(2) -0.001(2)
C16C 0.028(2) 0.027(2) 0.023(2) 0.0069(19) 0.0023(19) 0.008(2)
C21C 0.024(2) 0.018(2) 0.034(3) 0.0045(19) 0.018(2) 0.0079(18)
C22C 0.042(3) 0.029(3) 0.046(3) 0.017(2) 0.028(3) 0.016(2)
C23C 0.059(4) 0.030(3) 0.092(5) 0.034(3) 0.058(4) 0.025(3)
C24C 0.040(3) 0.022(3) 0.117(6) 0.023(3) 0.054(4) 0.016(3)
C25C 0.022(3) 0.021(3) 0.084(5) -0.003(3) 0.022(3) 0.005(2)
C26C 0.023(2) 0.021(2) 0.051(3) 0.001(2) 0.014(2) 0.0067(19)
C31C 0.017(2) 0.030(2) 0.020(2) 0.0072(18) 0.0039(17) 0.0055(18)
C32C 0.023(2) 0.038(3) 0.019(2) 0.006(2) 0.0046(18) 0.014(2)
C33C 0.032(3) 0.064(4) 0.021(2) 0.006(2) 0.009(2) 0.027(3)
C34C 0.018(2) 0.097(5) 0.025(3) 0.019(3) 0.009(2) 0.017(3)
C35C 0.020(2) 0.065(4) 0.032(3) 0.023(3) 0.005(2) -0.001(2)
C36C 0.021(2) 0.039(3) 0.029(3) 0.011(2) 0.0059(19) 0.001(2)
C41C 0.026(2) 0.022(2) 0.022(2) 0.0100(18) 0.0083(18) 0.0091(18)
C42C 0.025(2) 0.021(2) 0.024(2) 0.0099(18) 0.0082(18) 0.0081(18)
C43C 0.032(3) 0.024(2) 0.022(2) 0.0068(19) 0.0073(19) 0.006(2)
C44C 0.037(3) 0.043(3) 0.022(3) 0.007(2) -0.002(2) 0.012(2)
C45C 0.050(4) 0.071(4) 0.038(3) 0.003(3) -0.008(3) 0.040(3)
C46C 0.049(3) 0.052(4) 0.033(3) 0.000(3) 0.000(3) 0.037(3)
B4D 0.019(2) 0.017(2) 0.029(3) 0.004(2) -0.007(2) 0.0048(19)
C11D 0.033(3) 0.021(2) 0.030(3) 0.003(2) -0.011(2) 0.006(2)
C12D 0.037(3) 0.022(2) 0.039(3) 0.005(2) -0.018(2) 0.002(2)
C13D 0.045(3) 0.032(3) 0.051(4) 0.010(3) -0.023(3) 0.009(3)
C14D 0.069(4) 0.030(3) 0.037(3) 0.006(2) -0.014(3) 0.019(3)
C15D 0.064(4) 0.031(3) 0.030(3) 0.012(2) 0.002(3) 0.011(3)
C16D 0.043(3) 0.029(3) 0.029(3) 0.007(2) -0.003(2) 0.011(2)
C21D 0.022(2) 0.021(2) 0.023(2) -0.0001(18) -0.0022(18) 0.0069(18)
C22D 0.023(2) 0.023(2) 0.025(2) 0.0045(18) 0.0002(18) 0.0075(18)
C23D 0.023(2) 0.032(3) 0.024(2) 0.004(2) -0.0004(18) 0.013(2)
C24D 0.018(2) 0.027(2) 0.029(3) -0.005(2) -0.0061(18) 0.0089(19)
C25D 0.021(2) 0.022(2) 0.047(3) 0.004(2) -0.003(2) 0.0028(19)
C26D 0.022(2) 0.029(3) 0.035(3) 0.009(2) -0.003(2) 0.006(2)
C31D 0.019(2) 0.020(2) 0.024(2) 0.0109(18) -0.0008(17) 0.0027(17)
C32D 0.019(2) 0.034(3) 0.026(2) 0.009(2) -0.0014(18) 0.0002(19)
C33D 0.022(2) 0.048(3) 0.032(3) 0.014(2) 0.005(2) 0.014(2)
C34D 0.034(3) 0.039(3) 0.025(3) 0.005(2) 0.004(2) 0.014(2)
C35D 0.025(2) 0.031(3) 0.027(3) 0.003(2) -0.0002(19) 0.005(2)
C36D 0.021(2) 0.024(2) 0.028(2) 0.0046(19) -0.0031(18) 0.0067(18)
C41D 0.017(2) 0.042(3) 0.025(2) 0.005(2) -0.0090(18) 0.010(2)
C42D 0.021(2) 0.050(3) 0.039(3) 0.020(3) 0.001(2) 0.007(2)
C43D 0.021(3) 0.089(5) 0.052(4) 0.040(4) -0.001(3) 0.000(3)
C44D 0.015(3) 0.158(9) 0.037(4) 0.037(5) 0.005(2) 0.026(4)
C45D 0.040(4) 0.117(7) 0.038(4) 0.020(4) 0.008(3) 0.044(4)
C46D 0.042(3) 0.068(4) 0.028(3) 0.001(3) 0.000(2) 0.030(3)

loop_
_atom_type_symbol
_atom_type_description
_atom_type_scat_dispersion_real
_atom_type_scat_dispersion_imag
_atom_type_scat_source
C C 0.0033 0.0016 'International Tables Vol C Tables 4.2.6.8 and 6.1.1.4'
H H 0.0000 0.0000 'International Tables Vol C Tables 4.2.6.8 and 6.1.1.4'
B B 0.0013 0.0007 'International Tables Vol C Tables 4.2.6.8 and 6.1.1.4'
O O 0.0106 0.0060 'International Tables Vol C Tables 4.2.6.8 and 6.1.1.4'
P P 0.1023 0.0942 'International Tables Vol C Tables 4.2.6.8 and 6.1.1.4'
Os Os -1.2165 7.6030 'International Tables Vol C Tables 4.2.6.8 and 6.1.1.4'

loop_
_geom_angle_atom_site_label_1
_geom_angle_atom_site_label_2
_geom_angle_atom_site_label_3
_geom_angle
O12 Os1 O11 41.14(12)
O12 Os1 C12 129.93(14)
O11 Os1 C12 109.10(14)
O12 Os1 C11 144.93(14)
O11 Os1 C11 146.34(14)
C12 Os1 C11 37.70(15)
O12 Os1 C13 93.75(14)
O11 Os1 C13 86.88(14)
C12 Os1 C13 37.08(15)
C11 Os1 C13 62.19(15)
O12 Os1 P12 117.80(9)
O11 Os1 P12 85.62(9)
C12 Os1 P12 89.06(11)
C11 Os1 P12 96.58(11)
C13 Os1 P12 117.27(11)
O12 Os1 C15 110.39(14)
O11 Os1 C15 138.27(14)
C12 Os1 C15 61.80(15)
C11 Os1 C15 36.82(15)
C13 Os1 C15 61.36(15)
P12 Os1 C15 131.62(11)
O12 Os1 C14 84.31(14)
O11 Os1 C14 102.36(14)
C12 Os1 C14 61.10(15)
C11 Os1 C14 61.05(15)
C13 Os1 C14 36.45(15)
P12 Os1 C14 150.15(11)
C15 Os1 C14 36.18(14)
O12 Os1 P11 81.23(9)
O11 Os1 P11 103.77(9)
C12 Os1 P11 146.15(11)
C11 Os1 P11 109.89(11)
C13 Os1 P11 155.84(11)
P12 Os1 P11 85.52(4)
C15 Os1 P11 98.10(11)
C14 Os1 P11 119.39(11)
O12 O11 Os1 68.85(16)
O11 O12 Os1 70.00(16)
C15 C11 C12 107.9(4)
C15 C11 C16 125.5(4)
C12 C11 C16 124.5(4)
C15 C11 Os1 73.6(2)
C12 C11 Os1 71.1(2)
C16 C11 Os1 133.8(3)
C13 C12 C11 108.0(4)
C13 C12 C17 125.6(4)
C11 C12 C17 125.5(4)
C13 C12 Os1 72.7(2)
C11 C12 Os1 71.2(2)
C17 C12 Os1 130.3(3)
C12 C13 C14 107.7(4)
C12 C13 C18 127.8(4)
C14 C13 C18 124.5(4)
C12 C13 Os1 70.2(2)
C14 C13 Os1 73.6(2)
C18 C13 Os1 124.1(3)
C15 C14 C13 108.5(4)
C15 C14 C19 127.3(4)
C13 C14 C19 124.2(4)
C15 C14 Os1 70.9(2)
C13 C14 Os1 69.9(2)
C19 C14 Os1 125.1(3)
C11 C15 C14 107.9(4)
C11 C15 C110 125.4(4)
C14 C15 C110 125.4(4)
C11 C15 Os1 69.5(2)
C14 C15 Os1 72.9(2)
C110 C15 Os1 133.1(3)
C131 P11 C121 105.27(19)
C131 P11 C111 105.60(19)
C121 P11 C111 100.79(19)
C131 P11 Os1 115.75(13)
C121 P11 Os1 116.86(14)
C111 P11 Os1 111.00(14)
C112 C111 C116 119.1(4)
C112 C111 P11 123.4(3)
C116 C111 P11 117.4(3)
C113 C112 C111 120.0(4)
C114 C113 C112 120.5(4)
C113 C114 C115 120.3(4)
C114 C115 C116 119.5(4)
C115 C116 C111 120.6(4)
C122 C121 C126 118.9(4)
C122 C121 P11 122.6(3)
C126 C121 P11 118.5(3)
C123 C122 C121 119.9(4)
C122 C123 C124 120.9(4)
C123 C124 C125 119.6(4)
C126 C125 C124 119.9(4)
C125 C126 C121 120.8(4)
C132 C131 C136 119.3(4)
C132 C131 P11 122.9(3)
C136 C131 P11 117.5(3)
C131 C132 C133 120.4(4)
C132 C133 C134 120.0(4)
C135 C134 C133 120.5(4)
C134 C135 C136 119.5(4)
C135 C136 C131 120.2(4)
O14 P12 O15 108.84(17)
O14 P12 O13 100.82(17)
O15 P12 O13 103.95(17)
O14 P12 Os1 113.40(12)
O15 P12 Os1 111.97(12)
O13 P12 Os1 116.85(13)
C141 O13 P12 122.2(3)
C142 O14 P12 126.3(3)
C143 O15 P12 124.0(3)
O21 Os2 O22 40.97(14)
O21 Os2 C22 128.78(15)
O22 Os2 C22 108.54(15)
O21 Os2 C21 146.26(15)
O22 Os2 C21 145.88(14)
C22 Os2 C21 37.48(16)
O21 Os2 C23 93.46(15)
O22 Os2 C23 88.52(15)
C22 Os2 C23 36.80(17)
C21 Os2 C23 61.48(16)
O21 Os2 C25 112.64(15)
O22 Os2 C25 140.84(15)
C22 Os2 C25 61.51(16)
C21 Os2 C25 36.66(15)
C23 Os2 C25 60.60(16)
O21 Os2 P22 118.86(11)
O22 Os2 P22 86.88(11)
C22 Os2 P22 89.54(13)
C21 Os2 P22 94.11(11)
C23 Os2 P22 119.72(14)
C25 Os2 P22 128.13(11)
O21 Os2 C24 85.26(15)
O22 Os2 C24 104.50(16)
C22 Os2 C24 60.94(17)
C21 Os2 C24 61.12(16)
C23 Os2 C24 35.79(18)
C25 Os2 C24 36.46(16)
P22 Os2 C24 150.33(12)
O21 Os2 P21 79.59(9)
O22 Os2 P21 102.15(10)
C22 Os2 P21 148.66(12)
C21 Os2 P21 111.94(11)
C23 Os2 P21 153.02(13)
C25 Os2 P21 97.84(11)
P22 Os2 P21 85.90(4)
C24 Os2 P21 117.26(13)
O22 O21 Os2 70.13(18)
O21 O22 Os2 68.90(18)
C25 C21 C22 107.8(4)
C25 C21 C26 125.5(4)
C22 C21 C26 124.4(4)
C25 C21 Os2 73.2(2)
C22 C21 Os2 71.3(2)
C26 C21 Os2 134.5(3)
C23 C22 C21 107.2(4)
C23 C22 C27 126.1(5)
C21 C22 C27 125.5(4)
C23 C22 Os2 72.7(3)
C21 C22 Os2 71.3(2)
C27 C22 Os2 130.9(3)
C24 C23 C22 109.1(4)
C24 C23 C28 124.6(5)
C22 C23 C28 126.2(5)
C24 C23 Os2 73.5(3)
C22 C23 Os2 70.5(2)
C28 C23 Os2 124.6(3)
C23 C24 C25 107.8(4)
C23 C24 C29 125.7(5)
C25 C24 C29 126.5(5)
C23 C24 Os2 70.7(3)
C25 C24 Os2 70.9(2)
C29 C24 Os2 124.6(3)
C21 C25 C24 108.0(4)
C21 C25 C210 125.2(4)
C24 C25 C210 125.8(4)
C21 C25 Os2 70.1(2)
C24 C25 Os2 72.7(3)
C210 C25 Os2 131.8(3)
C221 P21 C231 102.70(19)
C221 P21 C211 104.86(19)
C231 P21 C211 100.66(19)
C221 P21 Os2 116.94(14)
C231 P21 Os2 113.43(14)
C211 P21 Os2 116.18(14)
C212 C211 C216 118.6(4)
C212 C211 P21 121.8(3)
C216 C211 P21 119.5(3)
C213 C212 C211 120.6(4)
C212 C213 C214 120.8(4)
C213 C214 C215 119.0(4)
C216 C215 C214 120.6(4)
C215 C216 C211 120.4(4)
C222 C221 C226 119.3(4)
C222 C221 P21 122.9(3)
C226 C221 P21 117.8(3)
C221 C222 C223 119.9(4)
C224 C223 C222 119.9(4)
C225 C224 C223 120.2(4)
C224 C225 C226 119.5(4)
C225 C226 C221 121.2(4)
C236 C231 C232 118.9(4)
C236 C231 P21 122.9(3)
C232 C231 P21 118.2(3)
C233 C232 C231 120.1(4)
C232 C233 C234 120.4(4)
C235 C234 C233 119.8(4)
C234 C235 C236 120.4(4)
C235 C236 C231 120.4(4)
O25 P22 O23 108.15(19)
O25 P22 O24 105.1(2)
O23 P22 O24 100.3(2)
O25 P22 Os2 113.63(13)
O23 P22 Os2 111.97(14)
O24 P22 Os2 116.51(16)
C241 O23 P22 123.6(3)
C242 O24 P22 121.3(4)
C243 O25 P22 127.7(4)
O32 Os3 O31 41.34(13)
O32 Os3 C33 89.18(16)
O31 Os3 C33 87.61(16)
O32 Os3 C32 123.54(16)
O31 Os3 C32 105.11(16)
C33 Os3 C32 36.66(19)
O32 Os3 C31 145.42(16)
O31 Os3 C31 142.95(16)
C33 Os3 C31 61.79(18)
C32 Os3 C31 37.85(18)
O32 Os3 P32 119.20(10)
O31 Os3 P32 86.01(10)
C33 Os3 P32 123.14(13)
C32 Os3 P32 91.92(14)
C31 Os3 P32 93.58(13)
O32 Os3 C34 84.80(15)
O31 Os3 C34 107.48(15)
C33 Os3 C34 36.94(17)
C32 Os3 C34 61.32(18)
C31 Os3 C34 60.79(17)
P32 Os3 C34 152.09(12)
O32 Os3 C35 114.46(15)
O31 Os3 C35 143.10(15)
C33 Os3 C35 60.75(17)
C32 Os3 C35 61.31(17)
C31 Os3 C35 36.25(16)
P32 Os3 C35 126.10(12)
C34 Os3 C35 35.66(16)
O32 Os3 P31 79.27(9)
O31 Os3 P31 100.70(10)
C33 Os3 P31 150.40(13)
C32 Os3 P31 153.90(13)
C31 Os3 P31 116.25(13)
P32 Os3 P31 86.00(4)
C34 Os3 P31 114.19(12)
C35 Os3 P31 99.39(11)
O32 O31 Os3 68.90(18)
O31 O32 Os3 69.76(18)
C35 C31 C32 107.6(4)
C35 C31 C36 125.2(4)
C32 C31 C36 124.8(5)
C35 C31 Os3 74.4(3)
C32 C31 Os3 70.5(3)
C36 C31 Os3 134.5(4)
C33 C32 C31 106.9(4)
C33 C32 C37 127.0(5)
C31 C32 C37 125.5(5)
C33 C32 Os3 71.0(3)
C31 C32 Os3 71.6(3)
C37 C32 Os3 129.3(4)
C32 C33 C34 109.6(4)
C32 C33 C38 126.8(5)
C34 C33 C38 123.6(5)
C32 C33 Os3 72.4(3)
C34 C33 Os3 75.0(3)
C38 C33 Os3 121.4(3)
C35 C34 C33 107.0(4)
C35 C34 C39 127.5(4)
C33 C34 C39 125.4(5)
C35 C34 Os3 72.4(3)
C33 C34 Os3 68.1(3)
C39 C34 Os3 127.6(3)
C34 C35 C31 108.8(4)
C34 C35 C310 125.6(4)
C31 C35 C310 124.8(4)
C34 C35 Os3 72.0(3)
C31 C35 Os3 69.4(3)
C310 C35 Os3 132.5(3)
C331 P31 C321 104.8(2)
C331 P31 C311 104.9(2)
C321 P31 C311 102.2(2)
C331 P31 Os3 117.72(14)
C321 P31 Os3 109.63(14)
C311 P31 Os3 115.92(14)
C316 C311 C312 119.6(4)
C316 C311 P31 119.1(3)
C312 C311 P31 121.3(3)
C313 C312 C311 119.9(4)
C312 C313 C314 120.5(4)
C315 C314 C313 119.9(4)
C314 C315 C316 120.1(4)
C315 C316 C311 120.1(4)
C326 C321 C322 119.3(4)
C326 C321 P31 123.3(3)
C322 C321 P31 117.3(3)
C323 C322 C321 119.9(4)
C322 C323 C324 120.3(4)
C325 C324 C323 119.5(4)
C324 C325 C326 120.4(4)
C321 C326 C325 120.4(4)
C332 C331 C336 119.2(4)
C332 C331 P31 122.7(3)
C336 C331 P31 118.0(4)
C331 C332 C333 120.3(5)
C334 C333 C332 119.7(5)
C335 C334 C333 120.6(5)
C334 C335 C336 119.9(5)
C335 C336 C331 120.3(5)
O35 P32 O33 108.9(2)
O35 P32 O34 100.09(19)
O33 P32 O34 104.73(19)
O35 P32 Os3 113.06(15)
O33 P32 Os3 112.04(13)
O34 P32 Os3 117.02(14)
C341 O33 P32 127.0(3)
C342 O34 P32 121.9(3)
C343 O35 P32 126.3(3)
O42 Os4 O41 40.80(13)
O42 Os4 C41 145.91(16)
O41 Os4 C41 148.36(15)
O42 Os4 C45 131.99(16)
O41 Os4 C45 111.14(15)
C41 Os4 C45 37.68(17)
O42 Os4 C42 110.63(15)
O41 Os4 C42 138.58(15)
C41 Os4 C42 36.89(17)
C45 Os4 C42 61.49(17)
O42 Os4 P42 117.76(10)
O41 Os4 P42 85.69(10)
C41 Os4 P42 95.91(14)
C45 Os4 P42 87.96(14)
C42 Os4 P42 131.42(12)
O42 Os4 C44 96.27(15)
O41 Os4 C44 89.06(15)
C41 Os4 C44 61.73(17)
C45 Os4 C44 36.55(17)
C42 Os4 C44 60.67(16)
P42 Os4 C44 115.78(13)
O42 Os4 C43 85.30(15)
O41 Os4 C43 102.51(14)
C41 Os4 C43 61.47(17)
C45 Os4 C43 60.76(18)
C42 Os4 C43 36.56(15)
P42 Os4 C43 148.63(12)
C44 Os4 C43 35.79(17)
O42 Os4 P41 80.98(10)
O41 Os4 P41 103.57(10)
C41 Os4 P41 108.07(12)
C45 Os4 P41 144.24(12)
C42 Os4 P41 97.42(11)
P42 Os4 P41 86.28(4)
C44 Os4 P41 155.62(13)
C43 Os4 P41 120.04(12)
O42 O41 Os4 69.31(18)
O41 O42 Os4 69.89(18)
C42 C41 C45 107.4(4)
C42 C41 C46 125.3(4)
C45 C41 C46 125.1(4)
C42 C41 Os4 73.5(3)
C45 C41 Os4 71.9(3)
C46 C41 Os4 133.0(4)
C41 C42 C43 107.8(4)
C41 C42 C47 125.5(4)
C43 C42 C47 125.6(4)
C41 C42 Os4 69.6(3)
C43 C42 Os4 72.3(3)
C47 C42 Os4 132.9(3)
C44 C43 C42 108.5(4)
C44 C43 C48 125.1(4)
C42 C43 C48 126.3(4)
C44 C43 Os4 71.8(3)
C42 C43 Os4 71.2(2)
C48 C43 Os4 126.2(3)
C43 C44 C45 108.6(4)
C43 C44 C49 124.0(5)
C45 C44 C49 127.5(5)
C43 C44 Os4 72.4(3)
C45 C44 Os4 70.3(3)
C49 C44 Os4 123.5(3)
C44 C45 C41 107.7(4)
C44 C45 C410 126.8(4)
C41 C45 C410 124.2(5)
C44 C45 Os4 73.2(3)
C41 C45 Os4 70.4(3)
C410 C45 Os4 131.9(4)
C411 P41 C431 106.5(2)
C411 P41 C421 102.7(2)
C431 P41 C421 100.9(2)
C411 P41 Os4 115.54(14)
C431 P41 Os4 111.22(14)
C421 P41 Os4 118.42(14)
C416 C411 C412 118.6(4)
C416 C411 P41 121.7(3)
C412 C411 P41 119.6(3)
C413 C412 C411 120.4(4)
C414 C413 C412 120.8(4)
C413 C414 C415 119.3(4)
C416 C415 C414 120.4(4)
C415 C416 C411 120.5(4)
C422 C421 C426 119.0(4)
C422 C421 P41 123.3(3)
C426 C421 P41 117.7(3)
C423 C422 C421 119.8(4)
C424 C423 C422 120.6(4)
C423 C424 C425 120.0(4)
C426 C425 C424 119.7(4)
C425 C426 C421 121.0(4)
C432 C431 C436 118.0(4)
C432 C431 P41 125.0(4)
C436 C431 P41 117.0(3)
C433 C432 C431 120.8(5)
C434 C433 C432 120.1(5)
C433 C434 C435 120.7(5)
C434 C435 C436 119.4(5)
C435 C436 C431 120.9(4)
O43 P42 O44 109.5(2)
O43 P42 O45 100.8(2)
O44 P42 O45 103.6(2)
O43 P42 Os4 111.94(15)
O44 P42 Os4 113.78(14)
O45 P42 Os4 116.11(15)
C441 O43 P42 125.0(4)
C442 O44 P42 125.6(4)
C443 O45 P42 122.3(3)
C41A B1A C21A 110.9(4)
C41A B1A C11A 107.0(4)
C21A B1A C11A 110.4(4)
C41A B1A C31A 111.3(4)
C21A B1A C31A 105.6(4)
C11A B1A C31A 111.7(4)
C16A C11A C12A 114.8(4)
C16A C11A B1A 120.9(4)
C12A C11A B1A 124.3(4)
C13A C12A C11A 122.0(5)
C14A C13A C12A 120.7(5)
C15A C14A C13A 118.8(5)
C14A C15A C16A 120.4(5)
C15A C16A C11A 123.2(5)
C26A C21A C22A 115.2(5)
C26A C21A B1A 124.6(4)
C22A C21A B1A 120.0(4)
C23A C22A C21A 122.7(5)
C24A C23A C22A 119.9(5)
C25A C24A C23A 119.1(5)
C24A C25A C26A 120.2(5)
C21A C26A C25A 122.8(5)
C32A C31A C36A 115.2(5)
C32A C31A B1A 124.6(4)
C36A C31A B1A 120.1(4)
C31A C32A C33A 122.2(5)
C34A C33A C32A 120.6(6)
C33A C34A C35A 118.9(5)
C34A C35A C36A 120.2(5)
C35A C36A C31A 122.9(5)
C42A C41A C46A 114.8(5)
C42A C41A B1A 124.4(5)
C46A C41A B1A 120.6(5)
C43A C42A C41A 122.8(6)
C44A C43A C42A 120.3(6)
C43A C44A C45A 119.3(5)
C44A C45A C46A 120.1(6)
C45A C46A C41A 122.7(6)
C31B B2B C21B 109.7(3)
C31B B2B C41B 108.2(3)
C21B B2B C41B 110.1(4)
C31B B2B C11B 111.5(4)
C21B B2B C11B 106.5(4)
C41B B2B C11B 110.9(4)
C12B C11B C16B 114.7(4)
C12B C11B B2B 124.9(4)
C16B C11B B2B 120.4(4)
C11B C12B C13B 122.4(5)
C14B C13B C12B 120.6(5)
C13B C14B C15B 118.8(5)
C14B C15B C16B 120.2(6)
C15B C16B C11B 123.3(5)
C22B C21B C26B 115.0(4)
C22B C21B B2B 125.1(4)
C26B C21B B2B 119.9(4)
C23B C22B C21B 122.8(4)
C24B C23B C22B 119.8(4)
C25B C24B C23B 119.2(4)
C24B C25B C26B 120.1(4)
C25B C26B C21B 123.1(4)
C36B C31B C32B 115.0(4)
C36B C31B B2B 120.2(4)
C32B C31B B2B 124.7(4)
C33B C32B C31B 122.8(4)
C34B C33B C32B 120.5(4)
C33B C34B C35B 118.9(4)
C34B C35B C36B 119.9(4)
C35B C36B C31B 123.0(4)
C42B C41B C46B 114.7(4)
C42B C41B B2B 124.4(4)
C46B C41B B2B 120.9(4)
C41B C42B C43B 123.2(4)
C44B C43B C42B 119.5(5)
C45B C44B C43B 119.5(5)
C44B C45B C46B 119.7(4)
C45B C46B C41B 123.4(5)
C31C B3C C21C 111.8(4)
C31C B3C C11C 111.4(4)
C21C B3C C11C 105.3(4)
C31C B3C C41C 105.0(4)
C21C B3C C41C 110.6(4)
C11C B3C C41C 112.9(4)
C16C C11C C12C 114.6(4)
C16C C11C B3C 125.0(4)
C12C C11C B3C 120.4(4)
C13C C12C C11C 123.2(5)
C14C C13C C12C 120.1(5)
C15C C14C C13C 119.3(5)
C14C C15C C16C 119.9(5)
C15C C16C C11C 122.9(5)
C26C C21C C22C 115.3(5)
C26C C21C B3C 121.2(4)
C22C C21C B3C 123.5(5)
C23C C22C C21C 122.5(6)
C24C C23C C22C 120.0(6)
C23C C24C C25C 119.8(5)
C24C C25C C26C 119.4(6)
C21C C26C C25C 123.0(6)
C32C C31C C36C 115.4(4)
C32C C31C B3C 124.4(4)
C36C C31C B3C 119.9(4)
C31C C32C C33C 122.1(5)
C34C C33C C32C 120.3(5)
C33C C34C C35C 119.4(5)
C36C C35C C34C 119.7(5)
C35C C36C C31C 123.0(5)
C42C C41C C46C 113.9(4)
C42C C41C B3C 126.7(4)
C46C C41C B3C 119.4(4)
C43C C42C C41C 123.5(4)
C44C C43C C42C 120.1(5)
C43C C44C C45C 118.7(5)
C44C C45C C46C 120.3(5)
C45C C46C C41C 123.4(5)
C31D B4D C21D 111.4(4)
C31D B4D C11D 103.7(4)
C21D B4D C11D 112.3(4)
C31D B4D C41D 111.2(4)
C21D B4D C41D 107.1(4)
C11D B4D C41D 111.2(4)
C12D C11D C16D 115.1(5)
C12D C11D B4D 125.8(5)
C16D C11D B4D 118.9(4)
C11D C12D C13D 122.6(6)
C14D C13D C12D 121.2(6)
C13D C14D C15D 118.8(5)
C16D C15D C14D 119.7(6)
C15D C16D C11D 122.5(5)
C26D C21D C22D 114.6(4)
C26D C21D B4D 125.2(4)
C22D C21D B4D 120.1(4)
C23D C22D C21D 123.1(5)
C22D C23D C24D 120.3(5)
C25D C24D C23D 118.6(4)
C24D C25D C26D 120.9(5)
C25D C26D C21D 122.4(5)
C32D C31D C36D 114.7(4)
C32D C31D B4D 125.5(4)
C36D C31D B4D 119.8(4)
C33D C32D C31D 123.4(5)
C34D C33D C32D 119.8(5)
C33D C34D C35D 119.0(5)
C36D C35D C34D 120.3(5)
C35D C36D C31D 122.8(4)
C42D C41D C46D 115.5(5)
C42D C41D B4D 125.1(5)
C46D C41D B4D 119.4(5)
C41D C42D C43D 122.4(6)
C44D C43D C42D 119.6(7)
C45D C44D C43D 119.4(6)
C44D C45D C46D 120.7(7)
C45D C46D C41D 122.4(7)

loop_
_geom_bond_atom_site_label_1
_geom_bond_atom_site_label_2
_geom_bond_distance
Os1 O12 2.026(3)
Os1 O11 2.042(3)
Os1 C12 2.241(4)
Os1 C11 2.243(4)
Os1 C13 2.274(4)
Os1 P12 2.2896(11)
Os1 C15 2.297(4)
Os1 C14 2.323(4)
Os1 P11 2.3665(10)
O11 O12 1.429(4)
C11 C15 1.434(6)
C11 C12 1.448(6)
C11 C16 1.501(6)
C12 C13 1.436(6)
C12 C17 1.494(6)
C13 C14 1.439(6)
C13 C18 1.486(6)
C14 C15 1.435(6)
C14 C19 1.497(6)
C15 C110 1.496(6)
P11 C131 1.824(4)
P11 C121 1.828(4)
P11 C111 1.829(4)
C111 C112 1.393(6)
C111 C116 1.397(6)
C112 C113 1.387(6)
C113 C114 1.379(7)
C114 C115 1.388(7)
C115 C116 1.389(6)
C121 C122 1.396(6)
C121 C126 1.400(6)
C122 C123 1.388(6)
C123 C124 1.388(6)
C124 C125 1.389(6)
C125 C126 1.389(6)
C131 C132 1.384(6)
C131 C136 1.403(6)
C132 C133 1.385(6)
C133 C134 1.387(6)
C134 C135 1.381(7)
C135 C136 1.392(6)
P12 O14 1.569(3)
P12 O15 1.584(3)
P12 O13 1.589(3)
O13 C141 1.446(6)
O14 C142 1.451(5)
O15 C143 1.451(5)
Os2 O21 2.028(3)
Os2 O22 2.044(3)
Os2 C22 2.238(4)
Os2 C21 2.239(4)
Os2 C23 2.268(4)
Os2 C25 2.280(4)
Os2 P22 2.2922(12)
Os2 C24 2.304(4)
Os2 P21 2.3662(10)
O21 O22 1.425(5)
C21 C25 1.422(6)
C21 C22 1.438(6)
C21 C26 1.506(6)
C22 C23 1.423(7)
C22 C27 1.503(7)
C23 C24 1.405(7)
C23 C28 1.512(7)
C24 C25 1.434(6)
C24 C29 1.491(7)
C25 C210 1.494(6)
P21 C221 1.825(4)
P21 C231 1.831(4)
P21 C211 1.836(4)
C211 C212 1.396(6)
C211 C216 1.399(6)
C212 C213 1.377(6)
C213 C214 1.390(6)
C214 C215 1.392(6)
C215 C216 1.382(6)
C221 C222 1.381(6)
C221 C226 1.396(6)
C222 C223 1.397(6)
C223 C224 1.396(7)
C224 C225 1.378(7)
C225 C226 1.381(6)
C231 C236 1.399(6)
C231 C232 1.402(6)
C232 C233 1.388(6)
C233 C234 1.389(7)
C234 C235 1.379(7)
C235 C236 1.388(6)
P22 O25 1.568(3)
P22 O23 1.572(4)
P22 O24 1.586(4)
O23 C241 1.444(6)
O24 C242 1.443(8)
O25 C243 1.440(6)
Os3 O32 2.019(3)
Os3 O31 2.031(3)
Os3 C33 2.222(5)
Os3 C32 2.240(5)
Os3 C31 2.254(5)
Os3 P32 2.3034(12)
Os3 C34 2.314(5)
Os3 C35 2.319(4)
Os3 P31 2.3678(11)
O31 O32 1.430(4)
C31 C35 1.424(6)
C31 C32 1.458(7)
C31 C36 1.506(7)
C32 C33 1.403(7)
C32 C37 1.499(7)
C33 C34 1.440(7)
C33 C38 1.509(7)
C34 C35 1.419(7)
C34 C39 1.494(7)
C35 C310 1.506(6)
P31 C331 1.823(4)
P31 C321 1.827(4)
P31 C311 1.833(4)
C311 C316 1.394(6)
C311 C312 1.397(6)
C312 C313 1.386(6)
C313 C314 1.389(7)
C314 C315 1.386(7)
C315 C316 1.393(6)
C321 C326 1.384(6)
C321 C322 1.403(6)
C322 C323 1.387(6)
C323 C324 1.395(7)
C324 C325 1.380(7)
C325 C326 1.391(6)
C331 C332 1.383(7)
C331 C336 1.399(6)
C332 C333 1.397(7)
C333 C334 1.382(8)
C334 C335 1.374(8)
C335 C336 1.389(7)
P32 O35 1.563(4)
P32 O33 1.576(3)
P32 O34 1.587(3)
O33 C341 1.435(6)
O34 C342 1.448(6)
O35 C343 1.444(6)
Os4 O42 2.024(3)
Os4 O41 2.032(3)
Os4 C41 2.235(5)
Os4 C45 2.256(5)
Os4 C42 2.287(4)
Os4 P42 2.2885(13)
Os4 C44 2.294(5)
Os4 C43 2.302(4)
Os4 P41 2.3595(11)
O41 O42 1.414(5)
C41 C42 1.432(7)
C41 C45 1.450(7)
C41 C46 1.502(6)
C42 C43 1.439(6)
C42 C47 1.495(6)
C43 C44 1.412(7)
C43 C48 1.502(7)
C44 C45 1.427(7)
C44 C49 1.499(6)
C45 C410 1.501(7)
P41 C411 1.820(4)
P41 C431 1.824(5)
P41 C421 1.828(4)
C411 C416 1.391(6)
C411 C412 1.400(6)
C412 C413 1.382(6)
C413 C414 1.374(7)
C414 C415 1.392(7)
C415 C416 1.384(6)
C421 C422 1.395(6)
C421 C426 1.402(6)
C422 C423 1.391(6)
C423 C424 1.386(7)
C424 C425 1.390(7)
C425 C426 1.380(6)
C431 C432 1.391(6)
C431 C436 1.406(6)
C432 C433 1.388(7)
C433 C434 1.374(8)
C434 C435 1.380(8)
C435 C436 1.392(7)
P42 O43 1.569(4)
P42 O44 1.578(4)
P42 O45 1.589(4)
O43 C441 1.460(6)
O44 C442 1.444(6)
O45 C443 1.438(7)
B1A C41A 1.645(7)
B1A C21A 1.651(7)
B1A C11A 1.652(7)
B1A C31A 1.656(7)
C11A C16A 1.400(7)
C11A C12A 1.401(7)
C12A C13A 1.398(7)
C13A C14A 1.379(8)
C14A C15A 1.364(8)
C15A C16A 1.387(7)
C21A C26A 1.394(7)
C21A C22A 1.407(7)
C22A C23A 1.392(7)
C23A C24A 1.389(8)
C24A C25A 1.377(7)
C25A C26A 1.397(7)
C31A C32A 1.391(7)
C31A C36A 1.401(7)
C32A C33A 1.406(7)
C33A C34A 1.370(9)
C34A C35A 1.377(9)
C35A C36A 1.389(8)
C41A C42A 1.400(7)
C41A C46A 1.403(8)
C42A C43A 1.392(7)
C43A C44A 1.371(10)
C44A C45A 1.373(10)
C45A C46A 1.396(8)
B2B C31B 1.641(6)
B2B C21B 1.644(6)
B2B C41B 1.647(7)
B2B C11B 1.653(7)
C11B C12B 1.401(7)
C11B C16B 1.410(7)
C12B C13B 1.404(7)
C13B C14B 1.377(9)
C14B C15B 1.382(9)
C15B C16B 1.385(7)
C21B C22B 1.402(6)
C21B C26B 1.405(6)
C22B C23B 1.395(7)
C23B C24B 1.384(7)
C24B C25B 1.383(7)
C25B C26B 1.383(6)
C31B C36B 1.400(6)
C31B C32B 1.406(6)
C32B C33B 1.385(6)
C33B C34B 1.382(7)
C34B C35B 1.389(7)
C35B C36B 1.393(6)
C41B C42B 1.392(6)
C41B C46B 1.409(6)
C42B C43B 1.399(7)
C43B C44B 1.386(7)
C44B C45B 1.381(8)
C45B C46B 1.384(7)
B3C C31C 1.637(6)
B3C C21C 1.639(6)
B3C C11C 1.647(7)
B3C C41C 1.657(7)
C11C C16C 1.405(7)
C11C C12C 1.408(6)
C12C C13C 1.387(7)
C13C C14C 1.382(8)
C14C C15C 1.382(8)
C15C C16C 1.399(7)
C21C C26C 1.381(7)
C21C C22C 1.415(7)
C22C C23C 1.384(8)
C23C C24C 1.370(10)
C24C C25C 1.382(10)
C25C C26C 1.399(7)
C31C C32C 1.399(7)
C31C C36C 1.410(7)
C32C C33C 1.399(6)
C33C C34C 1.375(9)
C34C C35C 1.387(9)
C35C C36C 1.380(7)
C41C C42C 1.397(6)
C41C C46C 1.408(7)
C42C C43C 1.391(7)
C43C C44C 1.377(7)
C44C C45C 1.381(8)
C45C C46C 1.382(8)
B4D C31D 1.642(7)
B4D C21D 1.646(7)
B4D C11D 1.650(7)
B4D C41D 1.650(8)
C11D C12D 1.388(7)
C11D C16D 1.420(8)
C12D C13D 1.393(8)
C13D C14D 1.360(10)
C14D C15D 1.401(9)
C15D C16D 1.387(7)
C21D C26D 1.401(7)
C21D C22D 1.409(6)
C22D C23D 1.378(6)
C23D C24D 1.383(7)
C24D C25D 1.373(7)
C25D C26D 1.390(7)
C31D C32D 1.392(6)
C31D C36D 1.412(6)
C32D C33D 1.385(7)
C33D C34D 1.380(7)
C34D C35D 1.385(7)
C35D C36D 1.372(7)
C41D C42D 1.389(8)
C41D C46D 1.403(8)
C42D C43D 1.409(8)
C43D C44D 1.376(11)
C44D C45D 1.366(12)
C45D C46D 1.384(10)
